data_7130461
loop_
_publ_author_name
'Luo, Jinwen'
'Guo, Yunlong'
'Li, Ping'
'Sue, Andrew C.-H.'
'Cheng, Chuyang'

_publ_section_title
;
 Dynamic combinatorial libraries of a dimercapto-pillar[5]arene.
;
_journal_issue 62
_journal_name_full 'Chemical communications (Cambridge, England)'
_journal_page_first 8646
_journal_page_last 8649
_journal_paper_doi 10.1039/d2cc02752f
_journal_volume 58
_journal_year 2022
_chemical_formula_moiety 'C129 H133 O24 S6, 2(C4 H8 O), 3(C3 H6 O), 1.5[tetrahydrofuran], 2[C3H6O], 0.5[Tetrahydrofuran]'
_chemical_formula_sum 'C160 H194 O33 S6'
_chemical_formula_weight 2837.50
_space_group_crystal_system triclinic
_space_group_IT_number 2
_space_group_name_Hall '-P 1'
_space_group_name_H-M_alt 'P -1'
_atom_sites_solution_hydrogens geom
_atom_sites_solution_primary dual
_audit_creation_date 2022-06-23
_audit_creation_method
;
Olex2 1.3
(compiled 2020.11.12 svn.r5f609507 for OlexSys, GUI svn.r6408)
;
_audit_update_record
;
2022-06-25 deposited with the CCDC.	2022-06-28 downloaded from the CCDC.
;
_cell_angle_alpha 98.883(2)
_cell_angle_beta 93.032(2)
_cell_angle_gamma 103.195(2)
_cell_formula_units_Z 2
_cell_length_a 12.3614(6)
_cell_length_b 23.4929(13)
_cell_length_c 27.5134(14)
_cell_measurement_reflns_used 9960
_cell_measurement_temperature 180.0
_cell_measurement_theta_max 26.261
_cell_measurement_theta_min 2.257
_cell_volume 7653.4(7)
_computing_cell_refinement 'SAINT V8.40B (?, 2016)'
_computing_data_reduction 'SAINT V8.40B (?, 2016)'
_computing_molecular_graphics 'Olex2 1.3 (Dolomanov et al., 2009)'
_computing_publication_material 'Olex2 1.3 (Dolomanov et al., 2009)'
_computing_structure_refinement 'SHELXL 2014/7 (Sheldrick, 2015)'
_computing_structure_solution 'SHELXT 2018/2 (Sheldrick, 2018)'
_diffrn_ambient_temperature 180.0
_diffrn_measured_fraction_theta_full 0.987
_diffrn_measured_fraction_theta_max 0.987
_diffrn_measurement_device_type 'Bruker APEX-II CCD'
_diffrn_measurement_method '\f and \w scans'
_diffrn_radiation_type MoK\a
_diffrn_radiation_wavelength 0.71073
_diffrn_reflns_av_R_equivalents 0.0644
_diffrn_reflns_av_unetI/netI 0.0774
_diffrn_reflns_Laue_measured_fraction_full 0.987
_diffrn_reflns_Laue_measured_fraction_max 0.987
_diffrn_reflns_limit_h_max 13
_diffrn_reflns_limit_h_min -14
_diffrn_reflns_limit_k_max 27
_diffrn_reflns_limit_k_min -27
_diffrn_reflns_limit_l_max 32
_diffrn_reflns_limit_l_min -32
_diffrn_reflns_number 72725
_diffrn_reflns_point_group_measured_fraction_full 0.987
_diffrn_reflns_point_group_measured_fraction_max 0.987
_diffrn_reflns_theta_full 25.000
_diffrn_reflns_theta_max 25.000
_diffrn_reflns_theta_min 1.920
_diffrn_source_current 1.4
_diffrn_source_power 0.07
_diffrn_source_voltage 50.0
_diffrn_standards_number 0
_exptl_absorpt_coefficient_mu 0.163
_exptl_absorpt_correction_T_max 0.7456
_exptl_absorpt_correction_T_min 0.7095
_exptl_absorpt_correction_type multi-scan
_exptl_absorpt_process_details
;
SADABS-2016/2 (Bruker,2016/2) was used for absorption correction.
wR2(int) was 0.1128 before and 0.0589 after correction.
The Ratio of minimum to maximum transmission is 0.9516.
The \l/2 correction factor is Not present.
;
_exptl_crystal_colour 'clear light colourless'
_exptl_crystal_colour_lustre clear
_exptl_crystal_colour_modifier light
_exptl_crystal_colour_primary colourless
_exptl_crystal_density_diffrn 1.231
_exptl_crystal_description block
_exptl_crystal_F_000 3028
_exptl_crystal_size_max 0.23
_exptl_crystal_size_mid 0.11
_exptl_crystal_size_min 0.09
_refine_diff_density_max 1.008
_refine_diff_density_min -0.739
_refine_diff_density_rms 0.051
_refine_ls_extinction_method none
_refine_ls_goodness_of_fit_ref 1.014
_refine_ls_hydrogen_treatment constr
_refine_ls_matrix_type full
_refine_ls_number_parameters 1671
_refine_ls_number_reflns 26604
_refine_ls_number_restraints 0
_refine_ls_restrained_S_all 1.014
_refine_ls_R_factor_all 0.1007
_refine_ls_R_factor_gt 0.0610
_refine_ls_shift/su_max 0.001
_refine_ls_shift/su_mean 0.000
_refine_ls_structure_factor_coef Fsqd
_refine_ls_weighting_details 'w=1/[\s^2^(Fo^2^)+(0.0559P)^2^+5.3946P] where P=(Fo^2^+2Fc^2^)/3'
_refine_ls_weighting_scheme calc
_refine_ls_wR_factor_gt 0.1341
_refine_ls_wR_factor_ref 0.1555
_reflns_Friedel_coverage 0.000
_reflns_number_gt 17028
_reflns_number_total 26604
_reflns_threshold_expression 'I > 2\s(I)'
_cod_data_source_file d2cc02752f2.cif
_cod_data_source_block mo_ccy_ljw_44_6_180k_0m_a
_cod_database_code 7130461
_shelx_shelxl_version_number 2014/7
_shelx_space_group_comment
;
The symmetry employed for this shelxl refinement is uniquely defined
by the following loop, which should always be used as a source of
symmetry information in preference to the above space-group names.
They are only intended as comments.
;
_shelx_estimated_absorpt_t_max 0.986
_shelx_estimated_absorpt_t_min 0.964
_olex2_refinement_description
;
1. Fixed Uiso
 At 1.2 times of:
  All C(H) groups, All C(H,H) groups
 At 1.5 times of:
  All C(H,H,H) groups
2. Others
 Sof(C1A)=Sof(H1AA)=Sof(H1AB)=Sof(H1AC)=1-FVAR(1)
 Sof(C1)=Sof(H1A)=Sof(H1B)=Sof(H1C)=FVAR(1)
3.a Secondary CH2 refined with riding coordinates:
 C00V(H00A,H00B), C01J(H01B,H01F), C01W(H01G,H01H), C02H(H02A,H02B), C02Y(H02C,
 H02D), C02C(H02E,H02F), C02G(H02G,H02H), C03Y(H03D,H03E), C03K(H03P,H03Q),
 C03R(H03Z,HB), C04N(H11,HG), C04P(H15,HH), C04R(H12,HI), C04V(H13,HN),
 C04Y(H16,HQ), C04F(H17,HV), C026(H02I,H02L), C027(H02M,H02N), C028(H02O,H02Q),
 C034(H4,H24), C037(H5,H25), C042(H04,H26), C045(H18,H31), C046(H14,H32)
3.b Aromatic/amide H refined with riding coordinates:
 C01A(H01A), C01C(H01C), C01D(H01D), C01E(H01E), C01L(H01L), C01N(H01N),
 C01O(H01O), C01S(H01S), C01V(H01V), C02J(H02J), C02K(H02K), C02P(H02P),
 C02R(H02R), C02T(H02T), C02V(H02V), C03D(H03L), C03E(H03M), C03F(H03N),
 C03I(H03O), C03N(H03R), C03T(H03), C03X(H3), C019(H019), C020(H020),
 C024(H024), C025(H025), C029(H029), C038(H038), C039(H039)
3.c Idealised Me refined as rotating group:
 C03W(H03A,H03B,H03C), C03Z(H03F,H03G,H03H), C03C(H03I,H03J,H03K), C03O(H03S,
 H03T,H03U), C03P(H03V,H03W,H03X), C03Q(H03Y,H,HA), C03U(H1,HC,HD), C03V(H2,HE,
 HF), C04J(H04A,H04B,H04C), C04M(H04D,H04E,H04F), C04Q(H04G,H04H,H04I),
 C04S(H22,HJ,HK), C04T(H20,HL,HM), C04U(H04J,H04K,H04L), C04W(H04M,H04N,H04O),
 C04X(H21,HO,HP), C04Z(H19,HR,HS), C04A(H04P,H04Q,H04R), C04B(H04S,H04T,H04U),
 C04C(H04V,H04W,H04X), C04E(H23,HT,HU), C04G(H04Y,HW,HX), C04H(H04Z,HY,HZ),
 C043(H6,H27,H28), C044(H7,H29,H30), C047(H8,H33,H34), C048(H9,H35,H36),
 C049(H10,H37,H38), C050(H05A,H05B,H05C), C1(H1A,H1B,H1C), C1A(H1AA,H1AB,H1AC)
;
_smtbx_masks_void_probe_radius 1.2
_smtbx_masks_void_truncation_radius 1.2
_olex2_submission_special_instructions 'No special instructions were received'

loop_
_space_group_symop_operation_xyz
'x, y, z'
'-x, -y, -z'

loop_
_atom_site_label
_atom_site_type_symbol
_atom_site_fract_x
_atom_site_fract_y
_atom_site_fract_z
_atom_site_U_iso_or_equiv
_atom_site_adp_type
_atom_site_occupancy
_atom_site_site_symmetry_order
_atom_site_calc_flag
_atom_site_refinement_flags_posn
_atom_site_refinement_flags_adp
_atom_site_refinement_flags_occupancy
_atom_site_disorder_assembly
_atom_site_disorder_group
S001 S 0.56342(7) 0.11255(3) 0.74001(3) 0.03338(19) Uani 1 1 d . . . . .
S002 S 0.62632(7) 0.14349(4) 0.67931(3) 0.03393(19) Uani 1 1 d . . . . .
S003 S 0.66473(7) 0.34741(4) 0.90054(3) 0.0362(2) Uani 1 1 d . . . . .
S004 S 0.51487(8) 0.37019(4) 0.89599(3) 0.0387(2) Uani 1 1 d . . . . .
S005 S 0.33288(7) 0.32660(4) 0.64860(3) 0.0382(2) Uani 1 1 d . . . . .
S006 S 0.44198(7) 0.40702(4) 0.67470(3) 0.0378(2) Uani 1 1 d . . . . .
O007 O 0.44540(19) 0.14088(9) 0.92597(8) 0.0369(5) Uani 1 1 d . . . . .
O008 O 1.13530(18) 0.10983(9) 0.78365(8) 0.0385(5) Uani 1 1 d . . . . .
O00D O 0.02674(19) 0.21587(10) 0.51892(8) 0.0430(6) Uani 1 1 d . . . . .
O00E O 1.11322(19) 0.28276(10) 0.92831(8) 0.0415(6) Uani 1 1 d . . . . .
O00F O 0.86533(18) -0.08934(10) 0.83335(8) 0.0432(6) Uani 1 1 d . . . . .
O00G O 0.92422(18) 0.26781(11) 0.73878(8) 0.0442(6) Uani 1 1 d . . . . .
O00H O 0.5959(2) 0.72333(10) 0.96306(8) 0.0441(6) Uani 1 1 d . . . . .
O00I O 0.7511(2) 0.36706(10) 0.60207(9) 0.0499(6) Uani 1 1 d . . . . .
O00J O 0.1040(2) 0.01000(10) 0.42003(9) 0.0464(6) Uani 1 1 d . . . . .
O00A O 0.4734(2) -0.06928(9) 0.81195(8) 0.0436(6) Uani 1 1 d . . . . .
O00B O 0.67239(17) 0.01646(10) 0.98843(8) 0.0392(5) Uani 1 1 d . . . . .
O00C O 1.0850(2) 0.08885(9) 0.97898(8) 0.0401(6) Uani 1 1 d . . . . .
O01P O 0.8882(3) 0.19299(15) 0.99862(11) 0.0811(10) Uani 1 1 d . . . . .
C03W C 0.1893(3) 0.01786(15) 0.61593(14) 0.0484(9) Uani 1 1 d . . . . .
H03A H 0.2250 0.0095 0.5856 0.073 Uiso 1 1 calc R U . . .
H03B H 0.1086 0.0013 0.6096 0.073 Uiso 1 1 calc R U . . .
H03C H 0.2193 -0.0002 0.6418 0.073 Uiso 1 1 calc R U . . .
O040 O 0.3211(4) 0.35849(17) 0.50363(15) 0.1106(13) Uani 1 1 d . . . . .
O00S O 0.1615(2) 0.65215(13) 0.87720(10) 0.0618(7) Uani 1 1 d . . . . .
O00T O 0.7992(2) 0.50299(13) 0.81283(9) 0.0694(8) Uani 1 1 d . . . . .
C00U C 0.6408(2) 0.28067(13) 0.85611(10) 0.0271(7) Uani 1 1 d . . . . .
C00V C 0.5473(2) 0.23498(13) 0.85741(11) 0.0286(7) Uani 1 1 d . . . . .
H00A H 0.5533 0.2232 0.8903 0.034 Uiso 1 1 calc R U . . .
H00B H 0.4817 0.2525 0.8563 0.034 Uiso 1 1 calc R U . . .
C00W C 0.5951(2) 0.24967(13) 0.65741(11) 0.0288(7) Uani 1 1 d . . . . .
C00X C 0.5950(2) 0.17745(13) 0.78637(11) 0.0269(7) Uani 1 1 d . . . . .
O00R O 0.6389(2) 0.31814(11) 0.41844(10) 0.0627(8) Uani 1 1 d . . . . .
O00Q O 0.1596(2) 0.43719(13) 0.80302(10) 0.0667(8) Uani 1 1 d . . . . .
O00P O 0.4626(3) 0.75107(12) 0.78967(9) 0.0606(7) Uani 1 1 d . . . . .
O00O O 0.2303(2) 0.23611(11) 0.37557(9) 0.0603(7) Uani 1 1 d . . . . .
O00M O 0.4732(2) 0.07798(11) 0.35177(9) 0.0552(7) Uani 1 1 d . . . . .
O00L O 0.7541(2) 0.15003(11) 0.49146(9) 0.0505(6) Uani 1 1 d . . . . .
O00N O 0.6919(2) 0.60232(10) 0.65349(10) 0.0579(7) Uani 1 1 d . . . . .
O00K O 0.3305(2) 0.52114(10) 0.99754(9) 0.0530(7) Uani 1 1 d . . . . .
C010 C 0.8856(2) -0.02666(12) 0.91003(11) 0.0271(7) Uani 1 1 d . . . . .
C011 C 0.3631(2) 0.21889(13) 0.66759(10) 0.0283(7) Uani 1 1 d . . . . .
C012 C 0.4680(3) 0.40317(13) 0.73839(11) 0.0312(7) Uani 1 1 d . . . . .
C014 C 1.1514(2) 0.15476(13) 0.86720(11) 0.0277(7) Uani 1 1 d . . . . .
O009 O 0.21100(18) 0.08061(9) 0.63174(8) 0.0370(5) Uani 1 1 d . . . . .
C00Y C 0.4883(2) -0.00957(13) 0.88968(11) 0.0276(7) Uani 1 1 d . . . . .
C00Z C 0.4677(3) -0.01557(13) 0.83862(11) 0.0300(7) Uani 1 1 d . . . . .
C01A C 0.4796(2) 0.04237(13) 0.91909(11) 0.0297(7) Uani 1 1 d . . . . .
H01A H 0.4911 0.0465 0.9540 0.036 Uiso 1 1 calc R U . . .
C01B C 0.7238(3) -0.00993(13) 0.95071(11) 0.0306(7) Uani 1 1 d . . . . .
C01C C 0.8380(3) 0.00025(13) 0.94963(11) 0.0306(7) Uani 1 1 d . . . . .
H01C H 0.8853 0.0260 0.9763 0.037 Uiso 1 1 calc R U . . .
C01D C 1.0571(2) 0.24255(13) 0.79556(11) 0.0308(7) Uani 1 1 d . . . . .
H01D H 1.0858 0.2219 0.7687 0.037 Uiso 1 1 calc R U . . .
C01E C 1.1399(2) 0.14982(13) 0.91654(11) 0.0304(7) Uani 1 1 d . . . . .
H01E H 1.1623 0.1844 0.9411 0.036 Uiso 1 1 calc R U . . .
C01F C 1.1024(2) 0.24552(13) 0.84303(11) 0.0272(7) Uani 1 1 d . . . . .
C01G C 0.6523(2) -0.04822(13) 0.91262(11) 0.0288(7) Uani 1 1 d . . . . .
C01H C 0.5763(3) 0.40882(13) 0.75943(11) 0.0321(7) Uani 1 1 d . . . . .
C01I C 1.0631(2) 0.04457(13) 0.89518(11) 0.0276(7) Uani 1 1 d . . . . .
C01J C 0.4166(2) 0.13549(13) 0.82495(11) 0.0298(7) Uani 1 1 d . . . . .
H01B H 0.3641 0.1534 0.8445 0.036 Uiso 1 1 calc R U . . .
H01F H 0.3803 0.1205 0.7910 0.036 Uiso 1 1 calc R U . . .
C01K C 0.9234(2) 0.29748(13) 0.82452(11) 0.0290(7) Uani 1 1 d . . . . .
C01L C 0.9710(2) 0.30194(13) 0.87233(11) 0.0308(7) Uani 1 1 d . . . . .
H01L H 0.9418 0.3223 0.8991 0.037 Uiso 1 1 calc R U . . .
C01M C 0.4979(3) 0.38707(13) 0.83541(11) 0.0323(7) Uani 1 1 d . . . . .
C01N C 0.5273(3) 0.28787(14) 0.64995(11) 0.0328(7) Uani 1 1 d . . . . .
H01N H 0.5599 0.3249 0.6408 0.039 Uiso 1 1 calc R U . . .
C01O C 0.4415(2) 0.03039(13) 0.81819(11) 0.0300(7) Uani 1 1 d . . . . .
H01O H 0.4257 0.0254 0.7834 0.036 Uiso 1 1 calc R U . . .
C01Q C 0.8144(2) -0.06435(13) 0.87184(11) 0.0294(7) Uani 1 1 d . . . . .
C01R C 1.0968(2) 0.09578(13) 0.93071(11) 0.0292(7) Uani 1 1 d . . . . .
C01S C 0.5893(3) 0.40036(13) 0.80753(11) 0.0326(7) Uani 1 1 d . . . . .
H01S H 0.6621 0.4036 0.8223 0.039 Uiso 1 1 calc R U . . .
C01T C 1.1199(2) 0.10314(14) 0.83216(11) 0.0295(7) Uani 1 1 d . . . . .
C01U C 1.0603(2) 0.27725(13) 0.88175(11) 0.0297(7) Uani 1 1 d . . . . .
C01V C 0.6992(3) -0.07527(13) 0.87331(11) 0.0308(7) Uani 1 1 d . . . . .
H01V H 0.6519 -0.1017 0.8470 0.037 Uiso 1 1 calc R U . . .
C01W C 0.2390(2) 0.19988(14) 0.67199(11) 0.0316(7) Uani 1 1 d . . . . .
H01G H 0.2118 0.2348 0.6862 0.038 Uiso 1 1 calc R U . . .
H01H H 0.2252 0.1708 0.6948 0.038 Uiso 1 1 calc R U . . .
C01X C 0.1667(2) 0.11313(13) 0.60207(11) 0.0304(7) Uani 1 1 d . . . . .
C01Y C 0.5442(2) 0.19487(13) 0.66944(10) 0.0288(7) Uani 1 1 d . . . . .
C01Z C 0.0697(2) 0.12496(14) 0.52633(11) 0.0325(7) Uani 1 1 d . . . . .
C02H C 0.6788(3) 0.42492(14) 0.73157(12) 0.0359(8) Uani 1 1 d . . . . .
H02A H 0.7406 0.4112 0.7467 0.043 Uiso 1 1 calc R U . . .
H02B H 0.6620 0.4040 0.6969 0.043 Uiso 1 1 calc R U . . .
C02I C 0.2998(3) 0.64297(14) 0.93614(13) 0.0410(9) Uani 1 1 d . . . . .
C02J C 0.4084(3) 0.66062(14) 0.95830(12) 0.0382(8) Uani 1 1 d . . . . .
H02J H 0.4292 0.6419 0.9843 0.046 Uiso 1 1 calc R U . . .
C02K C 0.1274(2) 0.20661(14) 0.59444(11) 0.0319(7) Uani 1 1 d . . . . .
H02K H 0.1307 0.2467 0.6081 0.038 Uiso 1 1 calc R U . . .
C02L C 0.7160(3) 0.49108(14) 0.73201(11) 0.0329(7) Uani 1 1 d . . . . .
C02M C 0.2889(3) 0.49960(14) 0.94883(13) 0.0397(8) Uani 1 1 d . . . . .
C02N C 0.2654(3) 0.42739(14) 0.87325(12) 0.0372(8) Uani 1 1 d . . . . .
C02O C 0.7534(3) 0.20318(15) 0.52024(13) 0.0393(8) Uani 1 1 d . . . . .
C02P C 0.7419(3) 0.20962(15) 0.57054(13) 0.0389(8) Uani 1 1 d . . . . .
H02P H 0.7350 0.1762 0.5867 0.047 Uiso 1 1 calc R U . . .
C02Q C 0.1388(3) 0.06647(15) 0.40905(12) 0.0381(8) Uani 1 1 d . . . . .
C02R C 0.6916(3) 0.51571(14) 0.69176(12) 0.0365(8) Uani 1 1 d . . . . .
H02R H 0.6559 0.4902 0.6623 0.044 Uiso 1 1 calc R U . . .
C02S C 0.0948(3) 0.11046(15) 0.43468(11) 0.0376(8) Uani 1 1 d . . . . .
C02T C 0.2149(3) 0.07996(16) 0.37501(12) 0.0426(9) Uani 1 1 d . . . . .
H02T H 0.2453 0.0496 0.3583 0.051 Uiso 1 1 calc R U . . .
C02U C 0.6084(3) 0.75750(14) 0.84938(12) 0.0421(9) Uani 1 1 d . . . . .
C02V C 0.3065(3) 0.44735(14) 0.92236(13) 0.0400(8) Uani 1 1 d . . . . .
H02V H 0.3476 0.4248 0.9384 0.048 Uiso 1 1 calc R U . . .
C02W C 0.7177(3) 0.57669(14) 0.69280(12) 0.0398(8) Uani 1 1 d . . . . .
C02X C 0.2301(3) 0.53312(15) 0.92627(13) 0.0408(8) Uani 1 1 d . . . . .
C02Y C 0.0156(3) 0.09892(15) 0.47444(11) 0.0401(8) Uani 1 1 d . . . . .
H02C H -0.0489 0.1161 0.4682 0.048 Uiso 1 1 calc R U . . .
H02D H -0.0131 0.0555 0.4721 0.048 Uiso 1 1 calc R U . . .
C02Z C 0.2477(3) 0.13737(16) 0.36481(12) 0.0409(8) Uani 1 1 d . . . . .
C02A C 0.0755(2) 0.18378(14) 0.54731(11) 0.0325(7) Uani 1 1 d . . . . .
C02B C 0.7530(3) 0.31335(14) 0.57379(13) 0.0391(8) Uani 1 1 d . . . . .
C02C C 1.1948(2) 0.21493(13) 0.85280(12) 0.0311(7) Uani 1 1 d . . . . .
H02E H 1.2347 0.2100 0.8227 0.037 Uiso 1 1 calc R U . . .
H02F H 1.2490 0.2404 0.8797 0.037 Uiso 1 1 calc R U . . .
C02D C 0.4872(3) 0.70498(14) 0.94323(12) 0.0367(8) Uani 1 1 d . . . . .
C02E C 0.3897(3) 0.38404(13) 0.81540(12) 0.0321(7) Uani 1 1 d . . . . .
C02F C 0.4570(3) 0.73333(14) 0.90555(12) 0.0374(8) Uani 1 1 d . . . . .
C02G C 0.7189(3) 0.26931(15) 0.65185(12) 0.0359(8) Uani 1 1 d . . . . .
H02G H 0.7592 0.2441 0.6677 0.043 Uiso 1 1 calc R U . . .
H02H H 0.7476 0.3109 0.6688 0.043 Uiso 1 1 calc R U . . .
C03Y C 0.7751(3) 0.24436(17) 0.44083(13) 0.0514(10) Uani 1 1 d . . . . .
H03D H 0.8118 0.2831 0.4322 0.062 Uiso 1 1 calc R U . . .
H03E H 0.8230 0.2165 0.4321 0.062 Uiso 1 1 calc R U . . .
C03Z C 0.4349(4) 0.14130(17) 0.97701(13) 0.0576(11) Uani 1 1 d . . . . .
H03F H 0.3736 0.1083 0.9814 0.086 Uiso 1 1 calc R U . . .
H03G H 0.4192 0.1789 0.9919 0.086 Uiso 1 1 calc R U . . .
H03H H 0.5046 0.1370 0.9931 0.086 Uiso 1 1 calc R U . . .
O03A O 0.3858(3) 0.03748(15) 0.52870(13) 0.0980(11) Uani 1 1 d . . . . .
C03B C 0.5664(3) 0.74147(15) 0.79989(13) 0.0473(9) Uani 1 1 d . . . . .
C03C C 0.7961(3) -0.12090(17) 0.79050(13) 0.0514(10) Uani 1 1 d . . . . .
H03I H 0.7451 -0.1559 0.7987 0.077 Uiso 1 1 calc R U . . .
H03J H 0.8424 -0.1335 0.7651 0.077 Uiso 1 1 calc R U . . .
H03K H 0.7528 -0.0952 0.7781 0.077 Uiso 1 1 calc R U . . .
C03D C 0.3485(3) 0.71591(16) 0.88366(13) 0.0451(9) Uani 1 1 d . . . . .
H03L H 0.3275 0.7351 0.8580 0.054 Uiso 1 1 calc R U . . .
C03E C 0.6292(4) 0.71839(15) 0.76533(13) 0.0496(10) Uani 1 1 d . . . . .
H03M H 0.5999 0.7079 0.7317 0.060 Uiso 1 1 calc R U . . .
C03F C 0.6230(3) 0.16035(17) 0.39390(12) 0.0474(9) Uani 1 1 d . . . . .
H03N H 0.6679 0.1340 0.4002 0.057 Uiso 1 1 calc R U . . .
C03G C 0.7643(3) 0.25205(16) 0.49615(12) 0.0409(8) Uani 1 1 d . . . . .
C03H C 0.2021(3) 0.46026(16) 0.85166(13) 0.0464(9) Uani 1 1 d . . . . .
C03I C 0.7990(3) 0.58999(17) 0.77497(13) 0.0544(11) Uani 1 1 d . . . . .
H03O H 0.8375 0.6153 0.8040 0.065 Uiso 1 1 calc R U . . .
C03J C 0.4522(3) 0.17551(16) 0.35778(12) 0.0447(9) Uani 1 1 d . . . . .
C03K C 0.3380(3) 0.15174(17) 0.32983(12) 0.0485(9) Uani 1 1 d . . . . .
H03P H 0.3379 0.1154 0.3062 0.058 Uiso 1 1 calc R U . . .
H03Q H 0.3211 0.1816 0.3107 0.058 Uiso 1 1 calc R U . . .
C03L C 0.6627(3) 0.22091(17) 0.41087(13) 0.0470(9) Uani 1 1 d . . . . .
C03M C 0.7723(3) 0.52939(17) 0.77394(13) 0.0475(9) Uani 1 1 d . . . . .
C03N C 0.7647(3) 0.30651(16) 0.52364(13) 0.0432(9) Uani 1 1 d . . . . .
H03R H 0.7732 0.3402 0.5077 0.052 Uiso 1 1 calc R U . . .
C03O C 1.1234(3) 0.13996(15) 1.01625(12) 0.0450(9) Uani 1 1 d . . . . .
H03S H 1.2027 0.1569 1.0140 0.068 Uiso 1 1 calc R U . . .
H03T H 1.1131 0.1287 1.0488 0.068 Uiso 1 1 calc R U . . .
H03U H 1.0808 0.1694 1.0116 0.068 Uiso 1 1 calc R U . . .
C03P C 0.7420(3) 0.04825(17) 1.03150(12) 0.0490(10) Uani 1 1 d . . . . .
H03V H 0.7763 0.0210 1.0469 0.074 Uiso 1 1 calc R U . . .
H03W H 0.6971 0.0662 1.0549 0.074 Uiso 1 1 calc R U . . .
H03X H 0.8006 0.0795 1.0223 0.074 Uiso 1 1 calc R U . . .
C03Q C 0.4726(4) -0.07395(17) 0.75957(13) 0.0571(11) Uani 1 1 d . . . . .
H03Y H 0.4011 -0.0691 0.7459 0.086 Uiso 1 1 calc R U . . .
H H 0.4829 -0.1130 0.7453 0.086 Uiso 1 1 calc R U . . .
HA H 0.5334 -0.0429 0.7516 0.086 Uiso 1 1 calc R U . . .
C03R C 0.2165(3) 0.59260(15) 0.95183(14) 0.0466(9) Uani 1 1 d . . . . .
H03Z H 0.2276 0.5951 0.9881 0.056 Uiso 1 1 calc R U . . .
HB H 0.1398 0.5963 0.9435 0.056 Uiso 1 1 calc R U . . .
C03S C 0.5956(3) 0.25829(16) 0.40095(13) 0.0480(10) Uani 1 1 d . . . . .
C03T C 0.4917(3) 0.23596(16) 0.37456(12) 0.0456(9) Uani 1 1 d . . . . .
H03 H 0.4472 0.2624 0.3679 0.055 Uiso 1 1 calc R U . . .
C03U C 0.0417(3) 0.27781(16) 0.53732(15) 0.0528(10) Uani 1 1 d . . . . .
H1 H 0.0035 0.2829 0.5674 0.079 Uiso 1 1 calc R U . . .
HC H 0.0103 0.2965 0.5123 0.079 Uiso 1 1 calc R U . . .
HD H 0.1215 0.2964 0.5448 0.079 Uiso 1 1 calc R U . . .
C03V C 1.1231(4) 0.05708(17) 0.74857(13) 0.0577(11) Uani 1 1 d . . . . .
H2 H 1.1717 0.0332 0.7598 0.087 Uiso 1 1 calc R U . . .
HE H 1.1438 0.0674 0.7166 0.087 Uiso 1 1 calc R U . . .
HF H 1.0453 0.0342 0.7451 0.087 Uiso 1 1 calc R U . . .
C03X C 0.7130(3) 0.75097(16) 0.86217(14) 0.0551(11) Uani 1 1 d . . . . .
H3 H 0.7431 0.7625 0.8957 0.066 Uiso 1 1 calc R U . . .
C04J C 0.4125(4) 0.7346(2) 0.74088(15) 0.0831(15) Uani 1 1 d . . . . .
H04A H 0.4603 0.7562 0.7191 0.125 Uiso 1 1 calc R U . . .
H04B H 0.3396 0.7444 0.7393 0.125 Uiso 1 1 calc R U . . .
H04C H 0.4027 0.6918 0.7302 0.125 Uiso 1 1 calc R U . . .
C04K C 0.4046(5) 0.3441(3) 0.51651(17) 0.0857(16) Uani 1 1 d . . . . .
O04L O 0.3087(4) 0.5868(3) 0.7821(2) 0.157(2) Uani 1 1 d . . . . .
C04M C 0.1374(4) 0.6679(3) 0.83118(18) 0.0872(16) Uani 1 1 d . . . . .
H04D H 0.1418 0.7106 0.8356 0.131 Uiso 1 1 calc R U . . .
H04E H 0.0620 0.6459 0.8175 0.131 Uiso 1 1 calc R U . . .
H04F H 0.1915 0.6582 0.8085 0.131 Uiso 1 1 calc R U . . .
C04N C 0.7408(4) 0.2307(2) 0.97355(19) 0.0868(16) Uani 1 1 d . . . . .
H11 H 0.7734 0.2697 0.9644 0.104 Uiso 1 1 calc R U . . .
HG H 0.6620 0.2285 0.9799 0.104 Uiso 1 1 calc R U . . .
C04O C 0.3963(6) 0.5756(2) 0.7826(3) 0.107(2) Uani 1 1 d . . . . .
C04P C 0.3867(5) 0.0532(2) 0.48167(18) 0.0935(17) Uani 1 1 d . . . . .
H15 H 0.3122 0.0372 0.4632 0.112 Uiso 1 1 calc R U . . .
HH H 0.4420 0.0368 0.4629 0.112 Uiso 1 1 calc R U . . .
C04Q C 0.8096(5) 0.41898(19) 0.5871(2) 0.0999(19) Uani 1 1 d . . . . .
H04G H 0.8846 0.4151 0.5798 0.150 Uiso 1 1 calc R U . . .
H04H H 0.8154 0.4529 0.6136 0.150 Uiso 1 1 calc R U . . .
H04I H 0.7699 0.4253 0.5573 0.150 Uiso 1 1 calc R U . . .
C04R C 0.7499(4) 0.1810(2) 0.9339(2) 0.0855(15) Uani 1 1 d . . . . .
H12 H 0.6876 0.1458 0.9331 0.103 Uiso 1 1 calc R U . . .
HI H 0.7496 0.1934 0.9011 0.103 Uiso 1 1 calc R U . . .
C04S C 0.7715(6) 0.0669(4) 0.8226(2) 0.162(4) Uani 1 1 d . . . . .
H22 H 0.6907 0.0614 0.8233 0.243 Uiso 1 1 calc R U . . .
HJ H 0.8093 0.1071 0.8390 0.243 Uiso 1 1 calc R U . . .
HK H 0.7964 0.0379 0.8398 0.243 Uiso 1 1 calc R U . . .
C04T C 0.4474(5) 0.5610(2) 0.7374(2) 0.114(2) Uani 1 1 d . . . . .
H20 H 0.3910 0.5518 0.7091 0.171 Uiso 1 1 calc R U . . .
HL H 0.4784 0.5264 0.7392 0.171 Uiso 1 1 calc R U . . .
HM H 0.5073 0.5948 0.7333 0.171 Uiso 1 1 calc R U . . .
C04U C 0.8382(5) 0.5398(3) 0.85917(17) 0.118(2) Uani 1 1 d . . . . .
H04J H 0.9123 0.5649 0.8571 0.177 Uiso 1 1 calc R U . . .
H04K H 0.8428 0.5150 0.8844 0.177 Uiso 1 1 calc R U . . .
H04L H 0.7864 0.5649 0.8681 0.177 Uiso 1 1 calc R U . . .
C04V C 0.8050(5) 0.2212(3) 1.01697(19) 0.0934(17) Uani 1 1 d . . . . .
H13 H 0.8398 0.2596 1.0385 0.112 Uiso 1 1 calc R U . . .
HN H 0.7557 0.1958 1.0364 0.112 Uiso 1 1 calc R U . . .
C04W C 0.0749(5) 0.4611(3) 0.7832(2) 0.113(2) Uani 1 1 d . . . . .
H04M H 0.0141 0.4585 0.8048 0.170 Uiso 1 1 calc R U . . .
H04N H 0.0461 0.4385 0.7502 0.170 Uiso 1 1 calc R U . . .
H04O H 0.1060 0.5027 0.7807 0.170 Uiso 1 1 calc R U . . .
C04X C 0.4619(6) 0.5765(3) 0.8294(3) 0.125(2) Uani 1 1 d . . . . .
H21 H 0.4384 0.6022 0.8563 0.187 Uiso 1 1 calc R U . . .
HO H 0.5414 0.5917 0.8261 0.187 Uiso 1 1 calc R U . . .
HP H 0.4494 0.5361 0.8368 0.187 Uiso 1 1 calc R U . . .
C04Y C 0.4168(5) 0.1198(3) 0.48841(19) 0.107(2) Uani 1 1 d . . . . .
H16 H 0.4866 0.1339 0.4732 0.129 Uiso 1 1 calc R U . . .
HQ H 0.3566 0.1341 0.4727 0.129 Uiso 1 1 calc R U . . .
C04Z C 0.4067(6) 0.2809(3) 0.5111(2) 0.121(2) Uani 1 1 d . . . . .
H19 H 0.4051 0.2688 0.5436 0.182 Uiso 1 1 calc R U . . .
HR H 0.4749 0.2751 0.4966 0.182 Uiso 1 1 calc R U . . .
HS H 0.3414 0.2569 0.4895 0.182 Uiso 1 1 calc R U . . .
C04A C 0.1228(3) -0.03778(16) 0.38487(15) 0.0577(11) Uani 1 1 d . . . . .
H04P H 0.0950 -0.0344 0.3517 0.087 Uiso 1 1 calc R U . . .
H04Q H 0.0833 -0.0757 0.3931 0.087 Uiso 1 1 calc R U . . .
H04R H 0.2029 -0.0359 0.3858 0.087 Uiso 1 1 calc R U . . .
C04B C 0.5399(4) 0.03829(18) 0.36077(16) 0.0691(12) Uani 1 1 d . . . . .
H04S H 0.6077 0.0467 0.3435 0.104 Uiso 1 1 calc R U . . .
H04T H 0.4977 -0.0026 0.3487 0.104 Uiso 1 1 calc R U . . .
H04U H 0.5605 0.0434 0.3963 0.104 Uiso 1 1 calc R U . . .
C04C C 0.9882(3) 0.2539(3) 0.69928(14) 0.0813(16) Uani 1 1 d . . . . .
H04V H 1.0656 0.2769 0.7073 0.122 Uiso 1 1 calc R U . . .
H04W H 0.9571 0.2638 0.6690 0.122 Uiso 1 1 calc R U . . .
H04X H 0.9860 0.2114 0.6942 0.122 Uiso 1 1 calc R U . . .
O04D O 0.7705(4) 0.00981(19) 0.7452(2) 0.1419(19) Uani 1 1 d . . . . .
C04E C 0.8610(3) 0.10836(18) 0.7520(2) 0.0760(14) Uani 1 1 d . . . . .
H23 H 0.9405 0.1149 0.7625 0.114 Uiso 1 1 calc R U . . .
HT H 0.8347 0.1435 0.7653 0.114 Uiso 1 1 calc R U . . .
HU H 0.8500 0.1013 0.7159 0.114 Uiso 1 1 calc R U . . .
C04F C 0.4317(4) 0.1415(2) 0.54171(16) 0.0696(13) Uani 1 1 d . . . . .
H17 H 0.3665 0.1559 0.5531 0.083 Uiso 1 1 calc R U . . .
HV H 0.4999 0.1739 0.5509 0.083 Uiso 1 1 calc R U . . .
C04G C 0.5771(4) 0.35755(19) 0.40494(18) 0.0808(15) Uani 1 1 d . . . . .
H04Y H 0.5708 0.3544 0.3689 0.121 Uiso 1 1 calc R U . . .
HW H 0.6150 0.3982 0.4202 0.121 Uiso 1 1 calc R U . . .
HX H 0.5024 0.3474 0.4163 0.121 Uiso 1 1 calc R U . . .
C04H C 0.6468(5) 0.56374(19) 0.60810(17) 0.0850(16) Uani 1 1 d . . . . .
H04Z H 0.6970 0.5380 0.5984 0.127 Uiso 1 1 calc R U . . .
HY H 0.6391 0.5874 0.5823 0.127 Uiso 1 1 calc R U . . .
HZ H 0.5735 0.5393 0.6124 0.127 Uiso 1 1 calc R U . . .
C04I C 0.7995(5) 0.0580(3) 0.7701(2) 0.0932(18) Uani 1 1 d . . . . .
C013 C 0.4378(2) 0.08373(12) 0.84729(10) 0.0242(6) Uani 1 1 d . . . . .
C015 C 0.4543(2) 0.08844(13) 0.89833(11) 0.0288(7) Uani 1 1 d . . . . .
C016 C 0.4136(2) 0.27385(13) 0.65541(11) 0.0294(7) Uani 1 1 d . . . . .
C017 C 0.7143(2) 0.27468(13) 0.81984(11) 0.0268(7) Uani 1 1 d . . . . .
C018 C 0.5214(2) 0.18322(12) 0.82301(11) 0.0253(7) Uani 1 1 d . . . . .
C019 C 0.6892(2) 0.22272(13) 0.78602(11) 0.0291(7) Uani 1 1 d . . . . .
H019 H 0.7387 0.2176 0.7613 0.035 Uiso 1 1 calc R U . . .
C020 C 0.4301(3) 0.18051(14) 0.67401(11) 0.0314(7) Uani 1 1 d . . . . .
H020 H 0.3970 0.1428 0.6819 0.038 Uiso 1 1 calc R U . . .
C021 C 0.1747(2) 0.17233(14) 0.62227(11) 0.0303(7) Uani 1 1 d . . . . .
C022 C 0.9704(2) 0.26918(14) 0.78605(11) 0.0318(7) Uani 1 1 d . . . . .
C023 C 0.7403(2) 0.26472(14) 0.59773(12) 0.0330(7) Uani 1 1 d . . . . .
C024 C 0.1152(3) 0.09050(14) 0.55435(11) 0.0337(7) Uani 1 1 d . . . . .
H024 H 0.1112 0.0503 0.5407 0.040 Uiso 1 1 calc R U . . .
C025 C 1.0757(2) 0.04846(13) 0.84625(11) 0.0297(7) Uani 1 1 d . . . . .
H025 H 1.0542 0.0136 0.8219 0.036 Uiso 1 1 calc R U . . .
C026 C 1.0110(2) -0.01501(13) 0.90998(11) 0.0294(7) Uani 1 1 d . . . . .
H02I H 1.0299 -0.0471 0.8868 0.035 Uiso 1 1 calc R U . . .
H02L H 1.0437 -0.0159 0.9434 0.035 Uiso 1 1 calc R U . . .
C027 C 0.8212(2) 0.32123(14) 0.81600(12) 0.0337(7) Uani 1 1 d . . . . .
H02M H 0.8193 0.3326 0.7828 0.040 Uiso 1 1 calc R U . . .
H02N H 0.8255 0.3572 0.8408 0.040 Uiso 1 1 calc R U . . .
C028 C 0.5269(2) -0.05722(13) 0.91245(12) 0.0301(7) Uani 1 1 d . . . . .
H02O H 0.5057 -0.0558 0.9467 0.036 Uiso 1 1 calc R U . . .
H02Q H 0.4896 -0.0968 0.8934 0.036 Uiso 1 1 calc R U . . .
C029 C 0.3776(3) 0.39200(13) 0.76700(12) 0.0350(8) Uani 1 1 d . . . . .
H029 H 0.3050 0.3898 0.7525 0.042 Uiso 1 1 calc R U . . .
C030 C 0.2704(3) 0.67141(16) 0.89816(13) 0.0435(9) Uani 1 1 d . . . . .
C031 C 0.7328(4) 0.71024(15) 0.77828(14) 0.0519(10) Uani 1 1 d . . . . .
C032 C 0.7716(3) 0.61480(16) 0.73529(13) 0.0482(10) Uani 1 1 d . . . . .
O033 O 0.8816(3) 0.71999(17) 0.83891(13) 0.1046(14) Uani 1 1 d . . . . .
C034 C 0.2890(3) 0.37218(14) 0.84452(13) 0.0397(8) Uani 1 1 d . . . . .
H4 H 0.2227 0.3512 0.8214 0.048 Uiso 1 1 calc R U . . .
H24 H 0.3006 0.3455 0.8678 0.048 Uiso 1 1 calc R U . . .
C035 C 0.5181(3) 0.13768(16) 0.36776(12) 0.0458(9) Uani 1 1 d . . . . .
C036 C 0.1994(3) 0.18061(16) 0.38860(12) 0.0450(9) Uani 1 1 d . . . . .
C037 C 0.5411(3) 0.78223(14) 0.88804(13) 0.0434(9) Uani 1 1 d . . . . .
H5 H 0.5013 0.8090 0.8741 0.052 Uiso 1 1 calc R U . . .
H25 H 0.5923 0.8059 0.9166 0.052 Uiso 1 1 calc R U . . .
C038 C 0.1852(3) 0.51216(16) 0.87758(14) 0.0472(9) Uani 1 1 d . . . . .
H038 H 0.1421 0.5340 0.8619 0.057 Uiso 1 1 calc R U . . .
C039 C 0.1250(3) 0.16695(16) 0.42330(12) 0.0444(9) Uani 1 1 d . . . . .
H039 H 0.0937 0.1972 0.4397 0.053 Uiso 1 1 calc R U . . .
C041 C 0.7769(4) 0.72773(18) 0.82701(16) 0.0652(12) Uani 1 1 d . . . . .
C042 C 0.7972(4) 0.68219(16) 0.73914(15) 0.0612(12) Uani 1 1 d . . . . .
H04 H 0.7772 0.6922 0.7067 0.073 Uiso 1 1 calc R U . . .
H26 H 0.8783 0.6989 0.7477 0.073 Uiso 1 1 calc R U . . .
C043 C 1.0822(3) 0.32128(19) 0.96706(14) 0.0597(11) Uani 1 1 d . . . . .
H6 H 1.0925 0.3610 0.9583 0.089 Uiso 1 1 calc R U . . .
H27 H 1.1289 0.3235 0.9975 0.089 Uiso 1 1 calc R U . . .
H28 H 1.0037 0.3060 0.9721 0.089 Uiso 1 1 calc R U . . .
C044 C 0.3584(4) 0.48017(17) 1.02606(14) 0.0611(11) Uani 1 1 d . . . . .
H7 H 0.2946 0.4460 1.0238 0.092 Uiso 1 1 calc R U . . .
H29 H 0.3773 0.4995 1.0606 0.092 Uiso 1 1 calc R U . . .
H30 H 0.4225 0.4667 1.0134 0.092 Uiso 1 1 calc R U . . .
C045 C 0.4422(4) 0.0863(2) 0.56324(15) 0.0682(12) Uani 1 1 d . . . . .
H18 H 0.5216 0.0856 0.5689 0.082 Uiso 1 1 calc R U . . .
H31 H 0.4085 0.0861 0.5951 0.082 Uiso 1 1 calc R U . . .
C046 C 0.8572(4) 0.16825(19) 0.94779(16) 0.0628(11) Uani 1 1 d . . . . .
H14 H 0.8499 0.1248 0.9425 0.075 Uiso 1 1 calc R U . . .
H32 H 0.9148 0.1860 0.9273 0.075 Uiso 1 1 calc R U . . .
C047 C 0.7513(4) 0.10038(17) 0.51563(16) 0.0663(12) Uani 1 1 d . . . . .
H8 H 0.8176 0.1086 0.5391 0.100 Uiso 1 1 calc R U . . .
H33 H 0.7502 0.0652 0.4911 0.100 Uiso 1 1 calc R U . . .
H34 H 0.6841 0.0931 0.5334 0.100 Uiso 1 1 calc R U . . .
C048 C 0.1722(4) 0.27844(18) 0.39540(16) 0.0671(12) Uani 1 1 d . . . . .
H9 H 0.0920 0.2629 0.3860 0.101 Uiso 1 1 calc R U . . .
H35 H 0.1982 0.3153 0.3824 0.101 Uiso 1 1 calc R U . . .
H36 H 0.1860 0.2864 0.4315 0.101 Uiso 1 1 calc R U . . .
C049 C 0.6244(4) 0.70101(18) 1.00601(16) 0.0660(12) Uani 1 1 d . . . . .
H10 H 0.5741 0.7088 1.0312 0.099 Uiso 1 1 calc R U . . .
H37 H 0.7015 0.7207 1.0188 0.099 Uiso 1 1 calc R U . . .
H38 H 0.6172 0.6582 0.9975 0.099 Uiso 1 1 calc R U . . .
C050 C 0.5073(6) 0.3885(3) 0.5365(2) 0.144(3) Uani 1 1 d . . . . .
H05A H 0.5001 0.4278 0.5310 0.216 Uiso 1 1 calc R U . . .
H05B H 0.5704 0.3786 0.5198 0.216 Uiso 1 1 calc R U . . .
H05C H 0.5203 0.3888 0.5720 0.216 Uiso 1 1 calc R U . . .
C1 C 0.9383(10) 0.7591(11) 0.8810(6) 0.112(8) Uani 0.61(3) 1 d . . P A 1
H1A H 0.9307 0.7994 0.8792 0.168 Uiso 0.61(3) 1 calc R U P A 1
H1B H 1.0175 0.7586 0.8826 0.168 Uiso 0.61(3) 1 calc R U P A 1
H1C H 0.9064 0.7467 0.9106 0.168 Uiso 0.61(3) 1 calc R U P A 1
C1A C 0.9091(13) 0.7120(14) 0.8972(5) 0.081(7) Uani 0.39(3) 1 d . . P A 2
H1AA H 0.9338 0.7512 0.9181 0.121 Uiso 0.39(3) 1 calc R U P A 2
H1AB H 0.9682 0.6905 0.8988 0.121 Uiso 0.39(3) 1 calc R U P A 2
H1AC H 0.8416 0.6895 0.9090 0.121 Uiso 0.39(3) 1 calc R U P A 2

loop_
_atom_site_aniso_label
_atom_site_aniso_U_11
_atom_site_aniso_U_22
_atom_site_aniso_U_33
_atom_site_aniso_U_23
_atom_site_aniso_U_13
_atom_site_aniso_U_12
S001 0.0395(5) 0.0268(4) 0.0337(5) 0.0028(3) 0.0038(3) 0.0092(3)
S002 0.0390(5) 0.0339(5) 0.0319(5) 0.0036(4) 0.0062(3) 0.0158(4)
S003 0.0467(5) 0.0316(4) 0.0272(4) 0.0008(4) -0.0005(4) 0.0069(4)
S004 0.0547(5) 0.0345(5) 0.0309(5) 0.0065(4) 0.0137(4) 0.0162(4)
S005 0.0373(5) 0.0340(5) 0.0428(5) 0.0024(4) -0.0039(4) 0.0123(4)
S006 0.0497(5) 0.0301(4) 0.0347(5) 0.0061(4) 0.0023(4) 0.0116(4)
O007 0.0568(15) 0.0266(12) 0.0312(13) 0.0036(10) 0.0116(10) 0.0170(11)
O008 0.0485(14) 0.0375(13) 0.0294(13) 0.0067(10) 0.0104(10) 0.0079(11)
O00D 0.0423(14) 0.0431(14) 0.0425(14) 0.0033(11) -0.0060(11) 0.0132(11)
O00E 0.0456(14) 0.0476(14) 0.0312(13) -0.0011(11) -0.0054(10) 0.0180(11)
O00F 0.0359(13) 0.0475(14) 0.0404(14) -0.0090(11) 0.0064(10) 0.0089(11)
O00G 0.0327(13) 0.0761(18) 0.0293(13) 0.0128(12) 0.0047(10) 0.0211(12)
O00H 0.0469(15) 0.0396(14) 0.0423(14) 0.0050(11) 0.0052(11) 0.0042(11)
O00I 0.0678(17) 0.0281(13) 0.0511(16) 0.0008(11) 0.0157(13) 0.0079(12)
O00J 0.0541(16) 0.0360(14) 0.0467(15) 0.0089(12) 0.0109(12) 0.0034(11)
O00A 0.0673(17) 0.0278(12) 0.0358(14) -0.0023(10) 0.0033(11) 0.0173(11)
O00B 0.0310(12) 0.0543(15) 0.0327(13) 0.0001(11) 0.0028(10) 0.0162(11)
O00C 0.0612(16) 0.0301(12) 0.0262(12) 0.0041(10) -0.0003(10) 0.0065(11)
O01P 0.078(2) 0.106(3) 0.070(2) -0.0026(19) -0.0027(16) 0.0560(19)
C03W 0.057(2) 0.036(2) 0.052(2) 0.0063(18) 0.0001(18) 0.0130(17)
O040 0.123(4) 0.097(3) 0.112(3) 0.016(2) -0.021(3) 0.037(3)
O00S 0.0509(17) 0.074(2) 0.0622(19) 0.0160(15) 0.0088(14) 0.0158(14)
O00T 0.076(2) 0.083(2) 0.0372(16) 0.0198(15) -0.0105(13) -0.0091(16)
C00U 0.0336(17) 0.0252(16) 0.0238(16) 0.0047(13) 0.0000(13) 0.0101(13)
C00V 0.0318(17) 0.0307(17) 0.0309(17) 0.0147(14) 0.0024(13) 0.0169(14)
C00W 0.0331(17) 0.0277(17) 0.0234(16) -0.0020(13) 0.0010(13) 0.0072(14)
C00X 0.0293(17) 0.0268(16) 0.0272(17) 0.0066(13) 0.0010(13) 0.0107(13)
O00R 0.074(2) 0.0423(16) 0.0609(18) 0.0072(13) -0.0001(14) -0.0046(14)
O00Q 0.0676(19) 0.077(2) 0.0561(18) -0.0095(15) -0.0068(14) 0.0342(16)
O00P 0.085(2) 0.0615(18) 0.0408(16) 0.0093(13) 0.0133(14) 0.0257(16)
O00O 0.086(2) 0.0444(16) 0.0527(17) 0.0182(13) 0.0244(14) 0.0101(14)
O00M 0.0633(17) 0.0431(15) 0.0500(16) -0.0032(12) 0.0020(13) 0.0020(13)
O00L 0.0524(16) 0.0429(15) 0.0512(16) -0.0061(12) 0.0127(12) 0.0085(12)
O00N 0.082(2) 0.0332(14) 0.0577(18) 0.0127(13) -0.0009(14) 0.0103(13)
O00K 0.0739(19) 0.0402(15) 0.0424(15) -0.0002(12) 0.0083(13) 0.0130(13)
C010 0.0305(17) 0.0228(16) 0.0305(17) 0.0109(13) 0.0012(13) 0.0077(13)
C011 0.0301(17) 0.0303(17) 0.0224(16) -0.0011(13) 0.0004(13) 0.0073(14)
C012 0.0398(19) 0.0238(16) 0.0314(18) 0.0029(14) 0.0064(14) 0.0109(14)
C014 0.0210(15) 0.0261(16) 0.0382(19) 0.0094(14) 0.0044(13) 0.0069(13)
O009 0.0470(14) 0.0289(12) 0.0330(13) 0.0022(10) 0.0017(10) 0.0073(10)
C00Y 0.0251(16) 0.0269(17) 0.0318(18) 0.0071(14) 0.0041(13) 0.0067(13)
C00Z 0.0344(18) 0.0230(16) 0.0326(18) 0.0019(14) 0.0065(14) 0.0080(13)
C01A 0.0322(17) 0.0303(17) 0.0275(17) 0.0052(14) 0.0031(13) 0.0092(14)
C01B 0.0331(18) 0.0329(18) 0.0304(18) 0.0086(14) 0.0060(14) 0.0145(14)
C01C 0.0351(18) 0.0303(17) 0.0271(17) 0.0033(14) -0.0018(13) 0.0114(14)
C01D 0.0294(17) 0.0304(17) 0.0321(18) 0.0040(14) 0.0060(13) 0.0061(14)
C01E 0.0299(17) 0.0262(17) 0.0358(19) 0.0046(14) -0.0007(13) 0.0094(13)
C01F 0.0205(15) 0.0253(16) 0.0350(18) 0.0106(14) 0.0030(13) 0.0000(12)
C01G 0.0314(17) 0.0234(16) 0.0338(18) 0.0105(14) 0.0016(14) 0.0075(13)
C01H 0.043(2) 0.0218(16) 0.0334(19) 0.0023(14) 0.0087(15) 0.0116(14)
C01I 0.0220(15) 0.0282(17) 0.0327(18) 0.0049(14) 0.0016(13) 0.0068(13)
C01J 0.0276(16) 0.0308(17) 0.0334(18) 0.0076(14) 0.0036(13) 0.0105(13)
C01K 0.0244(16) 0.0251(16) 0.0372(19) 0.0069(14) 0.0006(13) 0.0045(13)
C01L 0.0311(17) 0.0268(17) 0.0326(18) -0.0009(14) 0.0012(14) 0.0075(13)
C01M 0.045(2) 0.0210(16) 0.0322(18) 0.0022(14) 0.0095(15) 0.0099(14)
C01N 0.0364(19) 0.0262(17) 0.0334(18) 0.0025(14) 0.0017(14) 0.0048(14)
C01O 0.0346(18) 0.0280(17) 0.0274(17) 0.0049(14) 0.0008(13) 0.0079(14)
C01Q 0.0327(17) 0.0262(17) 0.0325(18) 0.0087(14) 0.0073(14) 0.0102(14)
C01R 0.0270(16) 0.0328(18) 0.0297(18) 0.0076(14) 0.0024(13) 0.0096(13)
C01S 0.0399(19) 0.0280(17) 0.0315(19) 0.0045(14) 0.0036(14) 0.0117(14)
C01T 0.0255(16) 0.0357(18) 0.0294(17) 0.0098(15) 0.0059(13) 0.0081(14)
C01U 0.0287(17) 0.0266(17) 0.0299(18) 0.0033(14) -0.0028(13) 0.0007(13)
C01V 0.0325(18) 0.0231(16) 0.0347(18) 0.0031(14) -0.0015(14) 0.0047(13)
C01W 0.0327(17) 0.0334(18) 0.0286(17) 0.0004(14) 0.0056(13) 0.0103(14)
C01X 0.0294(17) 0.0314(18) 0.0306(18) 0.0063(15) 0.0071(13) 0.0060(14)
C01Y 0.0338(18) 0.0305(17) 0.0225(16) 0.0007(13) -0.0003(13) 0.0120(14)
C01Z 0.0272(17) 0.0352(19) 0.0312(18) 0.0034(15) 0.0070(13) -0.0001(14)
C02H 0.043(2) 0.0375(19) 0.0316(18) 0.0099(15) 0.0084(15) 0.0149(15)
C02I 0.053(2) 0.0290(18) 0.044(2) 0.0017(16) 0.0233(17) 0.0150(16)
C02J 0.054(2) 0.0282(18) 0.0353(19) 0.0030(15) 0.0141(16) 0.0146(16)
C02K 0.0273(17) 0.0300(17) 0.0363(19) -0.0003(15) 0.0028(14) 0.0066(14)
C02L 0.0324(18) 0.0352(18) 0.0297(18) 0.0018(15) 0.0088(14) 0.0065(14)
C02M 0.044(2) 0.0299(19) 0.041(2) 0.0017(16) 0.0128(16) 0.0011(16)
C02N 0.0353(19) 0.0290(18) 0.042(2) 0.0008(15) 0.0160(15) -0.0019(15)
C02O 0.0320(18) 0.0346(19) 0.046(2) -0.0069(17) 0.0072(15) 0.0048(15)
C02P 0.0306(18) 0.038(2) 0.046(2) 0.0042(16) 0.0074(15) 0.0042(15)
C02Q 0.0344(19) 0.042(2) 0.0324(19) 0.0078(16) -0.0012(14) -0.0017(15)
C02R 0.045(2) 0.0326(18) 0.0298(18) 0.0000(15) 0.0064(15) 0.0086(15)
C02S 0.042(2) 0.042(2) 0.0257(18) 0.0066(15) -0.0001(14) 0.0032(16)
C02T 0.046(2) 0.044(2) 0.0324(19) 0.0046(16) 0.0020(16) 0.0013(17)
C02U 0.061(2) 0.0251(18) 0.036(2) -0.0014(15) 0.0170(17) 0.0019(16)
C02V 0.044(2) 0.0329(19) 0.043(2) 0.0081(16) 0.0161(16) 0.0045(15)
C02W 0.050(2) 0.0297(19) 0.039(2) 0.0030(16) 0.0132(16) 0.0094(16)
C02X 0.041(2) 0.0339(19) 0.046(2) 0.0030(17) 0.0180(16) 0.0043(16)
C02Y 0.0386(19) 0.041(2) 0.0333(19) 0.0013(15) -0.0008(15) -0.0025(15)
C02Z 0.045(2) 0.045(2) 0.0257(18) 0.0028(16) 0.0029(15) -0.0017(17)
C02A 0.0253(17) 0.0385(19) 0.0334(18) 0.0094(15) 0.0029(13) 0.0046(14)
C02B 0.0342(19) 0.0335(19) 0.046(2) 0.0025(17) 0.0053(15) 0.0038(15)
C02C 0.0256(16) 0.0303(17) 0.0388(19) 0.0099(14) 0.0042(13) 0.0063(13)
C02D 0.048(2) 0.0274(18) 0.0350(19) -0.0020(15) 0.0141(16) 0.0122(15)
C02E 0.0420(19) 0.0168(15) 0.0350(19) 0.0003(14) 0.0100(15) 0.0035(13)
C02F 0.053(2) 0.0262(17) 0.0336(19) -0.0001(15) 0.0171(16) 0.0116(16)
C02G 0.0321(18) 0.0360(19) 0.0361(19) 0.0001(15) -0.0007(14) 0.0061(14)
C03Y 0.046(2) 0.056(2) 0.044(2) 0.0035(18) 0.0121(17) -0.0022(18)
C03Z 0.098(3) 0.044(2) 0.037(2) 0.0034(18) 0.024(2) 0.028(2)
O03A 0.139(3) 0.072(2) 0.072(2) -0.0084(19) -0.010(2) 0.020(2)
C03B 0.071(3) 0.032(2) 0.037(2) 0.0087(16) 0.0186(19) 0.0044(18)
C03C 0.045(2) 0.058(2) 0.040(2) -0.0161(18) 0.0016(17) 0.0071(18)
C03D 0.057(2) 0.045(2) 0.040(2) 0.0126(17) 0.0151(18) 0.0202(19)
C03E 0.077(3) 0.0283(19) 0.036(2) 0.0008(16) 0.0180(19) -0.0023(19)
C03F 0.048(2) 0.056(2) 0.034(2) 0.0017(18) 0.0109(17) 0.0064(18)
C03G 0.0361(19) 0.046(2) 0.035(2) 0.0019(17) 0.0065(15) 0.0022(16)
C03H 0.042(2) 0.049(2) 0.043(2) -0.0031(18) 0.0079(17) 0.0083(18)
C03I 0.059(3) 0.053(2) 0.034(2) -0.0077(18) 0.0141(18) -0.0140(19)
C03J 0.052(2) 0.049(2) 0.0251(18) 0.0047(16) 0.0117(16) -0.0038(18)
C03K 0.056(2) 0.057(2) 0.0279(19) 0.0105(17) 0.0047(16) 0.0004(19)
C03L 0.046(2) 0.051(2) 0.037(2) 0.0042(18) 0.0141(16) -0.0038(18)
C03M 0.046(2) 0.060(3) 0.033(2) 0.0102(18) 0.0071(16) 0.0011(18)
C03N 0.039(2) 0.041(2) 0.048(2) 0.0117(18) 0.0069(16) 0.0030(16)
C03O 0.067(3) 0.038(2) 0.0270(19) 0.0018(16) -0.0026(16) 0.0099(18)
C03P 0.037(2) 0.069(3) 0.036(2) -0.0066(18) 0.0063(16) 0.0128(18)
C03Q 0.088(3) 0.045(2) 0.038(2) -0.0045(18) 0.010(2) 0.022(2)
C03R 0.050(2) 0.037(2) 0.053(2) 0.0035(17) 0.0212(18) 0.0114(17)
C03S 0.059(2) 0.039(2) 0.038(2) 0.0046(17) 0.0105(18) -0.0054(19)
C03T 0.056(2) 0.048(2) 0.0304(19) 0.0092(17) 0.0089(17) 0.0056(18)
C03U 0.048(2) 0.043(2) 0.069(3) 0.011(2) -0.0058(19) 0.0148(18)
C03V 0.086(3) 0.050(2) 0.034(2) 0.0042(18) 0.025(2) 0.008(2)
C03X 0.057(3) 0.047(2) 0.048(2) -0.0175(18) 0.0130(19) -0.0002(19)
C04J 0.119(4) 0.093(4) 0.045(3) 0.012(3) 0.004(3) 0.043(3)
C04K 0.095(4) 0.119(5) 0.049(3) 0.022(3) 0.011(3) 0.032(4)
O04L 0.114(4) 0.207(6) 0.171(5) 0.025(4) 0.047(3) 0.076(4)
C04M 0.056(3) 0.132(5) 0.076(3) 0.023(3) 0.001(2) 0.027(3)
C04N 0.074(3) 0.093(4) 0.101(4) -0.007(3) 0.001(3) 0.054(3)
C04O 0.086(4) 0.064(3) 0.178(7) 0.014(4) 0.055(5) 0.024(3)
C04P 0.136(5) 0.084(4) 0.054(3) 0.005(3) -0.012(3) 0.022(3)
C04Q 0.125(5) 0.037(3) 0.131(5) 0.003(3) 0.057(4) 0.004(3)
C04R 0.062(3) 0.093(4) 0.100(4) -0.009(3) -0.006(3) 0.036(3)
C04S 0.185(7) 0.303(11) 0.072(4) 0.054(5) 0.020(4) 0.191(8)
C04T 0.127(5) 0.065(3) 0.153(6) -0.001(4) 0.068(4) 0.032(3)
C04U 0.153(6) 0.130(5) 0.040(3) 0.014(3) -0.031(3) -0.017(4)
C04V 0.103(4) 0.115(5) 0.082(4) 0.009(3) 0.020(3) 0.069(4)
C04W 0.118(5) 0.140(5) 0.086(4) -0.028(4) -0.045(3) 0.083(4)
C04X 0.124(6) 0.112(5) 0.133(6) 0.012(5) 0.008(5) 0.022(4)
C04Y 0.126(5) 0.105(5) 0.067(4) 0.005(3) 0.000(3) -0.013(4)
C04Z 0.198(7) 0.125(5) 0.071(4) 0.022(4) 0.030(4) 0.093(5)
C04A 0.062(3) 0.045(2) 0.065(3) 0.009(2) 0.016(2) 0.0087(19)
C04B 0.093(4) 0.047(3) 0.060(3) 0.001(2) -0.010(2) 0.012(2)
C04C 0.047(2) 0.177(5) 0.038(2) 0.029(3) 0.0174(19) 0.054(3)
O04D 0.156(4) 0.064(3) 0.196(5) -0.004(3) 0.028(4) 0.019(3)
C04E 0.044(2) 0.044(2) 0.135(5) 0.003(3) -0.004(3) 0.011(2)
C04F 0.064(3) 0.074(3) 0.059(3) 0.002(2) 0.011(2) -0.002(2)
C04G 0.113(4) 0.044(3) 0.080(3) 0.011(2) 0.002(3) 0.011(3)
C04H 0.126(5) 0.051(3) 0.072(3) 0.019(2) -0.034(3) 0.012(3)
C04I 0.078(4) 0.124(5) 0.092(4) 0.008(4) -0.004(3) 0.063(4)
C013 0.0183(15) 0.0258(16) 0.0295(17) 0.0063(13) 0.0041(12) 0.0060(12)
C015 0.0269(16) 0.0263(17) 0.0323(18) 0.0036(14) 0.0041(13) 0.0053(13)
C016 0.0290(17) 0.0320(18) 0.0258(17) -0.0023(14) -0.0033(13) 0.0104(14)
C017 0.0285(16) 0.0241(16) 0.0301(17) 0.0097(14) -0.0003(13) 0.0081(13)
C018 0.0259(16) 0.0246(16) 0.0281(17) 0.0072(13) 0.0009(12) 0.0102(13)
C019 0.0262(16) 0.0315(17) 0.0314(18) 0.0066(14) 0.0051(13) 0.0092(13)
C020 0.0332(18) 0.0299(17) 0.0291(17) 0.0007(14) 0.0030(13) 0.0065(14)
C021 0.0226(16) 0.0351(18) 0.0299(17) 0.0015(14) 0.0063(13) 0.0019(13)
C022 0.0253(16) 0.0359(18) 0.0322(18) 0.0069(15) 0.0006(13) 0.0032(14)
C023 0.0224(16) 0.0355(19) 0.0391(19) 0.0027(15) 0.0025(13) 0.0057(14)
C024 0.0340(18) 0.0280(17) 0.0338(19) 0.0018(15) 0.0073(14) -0.0016(14)
C025 0.0279(17) 0.0288(17) 0.0327(18) 0.0029(14) 0.0035(13) 0.0089(13)
C026 0.0302(17) 0.0275(17) 0.0326(18) 0.0067(14) 0.0014(13) 0.0107(13)
C027 0.0306(17) 0.0296(17) 0.042(2) 0.0094(15) 0.0029(14) 0.0073(14)
C028 0.0279(17) 0.0269(17) 0.0372(18) 0.0106(14) 0.0049(13) 0.0063(13)
C029 0.0388(19) 0.0237(17) 0.040(2) -0.0005(15) 0.0024(15) 0.0068(14)
C030 0.043(2) 0.045(2) 0.044(2) 0.0034(18) 0.0100(17) 0.0159(17)
C031 0.066(3) 0.033(2) 0.045(2) -0.0085(17) 0.027(2) -0.0068(18)
C032 0.056(2) 0.041(2) 0.042(2) -0.0032(18) 0.0265(18) 0.0035(18)
O033 0.054(2) 0.135(3) 0.092(3) -0.070(2) -0.0014(17) 0.019(2)
C034 0.040(2) 0.0287(18) 0.044(2) -0.0001(15) 0.0109(16) -0.0006(15)
C035 0.057(2) 0.042(2) 0.031(2) 0.0008(16) 0.0062(17) -0.0006(18)
C036 0.055(2) 0.041(2) 0.033(2) 0.0119(17) -0.0007(17) -0.0035(18)
C037 0.063(2) 0.0283(18) 0.039(2) 0.0044(15) 0.0199(17) 0.0081(17)
C038 0.044(2) 0.048(2) 0.051(2) 0.0043(19) 0.0106(17) 0.0136(17)
C039 0.054(2) 0.045(2) 0.0312(19) 0.0047(16) 0.0071(16) 0.0066(17)
C041 0.057(3) 0.059(3) 0.060(3) -0.030(2) 0.012(2) -0.001(2)
C042 0.074(3) 0.035(2) 0.060(3) -0.0126(19) 0.034(2) -0.0083(19)
C043 0.057(3) 0.076(3) 0.043(2) -0.010(2) -0.0070(18) 0.023(2)
C044 0.085(3) 0.048(2) 0.044(2) 0.003(2) 0.008(2) 0.006(2)
C045 0.058(3) 0.085(3) 0.049(3) -0.002(2) -0.001(2) 0.003(2)
C046 0.068(3) 0.059(3) 0.070(3) 0.013(2) 0.014(2) 0.030(2)
C047 0.083(3) 0.040(2) 0.078(3) 0.001(2) 0.039(2) 0.017(2)
C048 0.096(4) 0.045(2) 0.061(3) 0.019(2) 0.012(2) 0.012(2)
C049 0.071(3) 0.053(3) 0.072(3) 0.020(2) -0.014(2) 0.008(2)
C050 0.107(5) 0.208(8) 0.086(5) 0.019(5) -0.003(4) -0.021(5)
C1 0.065(6) 0.153(17) 0.099(10) -0.055(11) -0.010(6) 0.044(9)
C1A 0.073(9) 0.117(19) 0.038(7) -0.024(8) -0.020(6) 0.026(10)

loop_
_atom_type_symbol
_atom_type_description
_atom_type_scat_dispersion_real
_atom_type_scat_dispersion_imag
_atom_type_scat_source
C C 0.0033 0.0016 'International Tables Vol C Tables 4.2.6.8 and 6.1.1.4'
H H 0.0000 0.0000 'International Tables Vol C Tables 4.2.6.8 and 6.1.1.4'
O O 0.0106 0.0060 'International Tables Vol C Tables 4.2.6.8 and 6.1.1.4'
S S 0.1246 0.1234 'International Tables Vol C Tables 4.2.6.8 and 6.1.1.4'

loop_
_geom_angle_atom_site_label_1
_geom_angle_atom_site_label_2
_geom_angle_atom_site_label_3
_geom_angle
_geom_angle_site_symmetry_1
_geom_angle_site_symmetry_3
_geom_angle_publ_flag
C00X S001 S002 103.03(10) . . ?
C01Y S002 S001 102.01(10) . . ?
C00U S003 S004 102.88(10) . . ?
C01M S004 S003 105.64(11) . . ?
C016 S005 S006 103.88(11) . . ?
C012 S006 S005 102.16(11) . . ?
C015 O007 C03Z 116.8(2) . . ?
C01T O008 C03V 116.9(2) . . ?
C02A O00D C03U 117.3(3) . . ?
C01U O00E C043 117.3(3) . . ?
C01Q O00F C03C 117.4(3) . . ?
C022 O00G C04C 116.8(3) . . ?
C02D O00H C049 117.1(3) . . ?
C02B O00I C04Q 117.7(3) . . ?
C02Q O00J C04A 116.5(3) . . ?
C00Z O00A C03Q 117.4(3) . . ?
C01B O00B C03P 116.9(2) . . ?
C01R O00C C03O 117.7(2) . . ?
C04V O01P C046 108.8(3) . . ?
H03A C03W H03B 109.5 . . ?
H03A C03W H03C 109.5 . . ?
H03B C03W H03C 109.5 . . ?
O009 C03W H03A 109.5 . . ?
O009 C03W H03B 109.5 . . ?
O009 C03W H03C 109.5 . . ?
C030 O00S C04M 117.3(3) . . ?
C03M O00T C04U 118.1(4) . . ?
C00V C00U S003 119.5(2) . . ?
C00V C00U C017 120.1(3) . . ?
C017 C00U S003 120.3(2) . . ?
C00U C00V H00A 106.7 . . ?
C00U C00V H00B 106.7 . . ?
H00A C00V H00B 106.6 . . ?
C018 C00V C00U 122.5(3) . . ?
C018 C00V H00A 106.7 . . ?
C018 C00V H00B 106.7 . . ?
C01N C00W C01Y 117.4(3) . . ?
C01N C00W C02G 118.8(3) . . ?
C01Y C00W C02G 123.8(3) . . ?
C018 C00X S001 119.1(2) . . ?
C019 C00X S001 121.1(2) . . ?
C019 C00X C018 119.8(3) . . ?
C03S O00R C04G 117.1(3) . . ?
C03H O00Q C04W 117.0(3) . . ?
C03B O00P C04J 118.9(3) . . ?
C036 O00O C048 116.6(3) . . ?
C035 O00M C04B 117.6(3) . . ?
C02O O00L C047 117.6(3) . . ?
C02W O00N C04H 117.5(3) . . ?
C02M O00K C044 117.5(3) . . ?
C01C C010 C026 120.1(3) . . ?
C01Q C010 C01C 118.0(3) . . ?
C01Q C010 C026 121.9(3) . . ?
C016 C011 C01W 122.5(3) . . ?
C020 C011 C01W 119.9(3) . . ?
C020 C011 C016 117.6(3) . . ?
C01H C012 S006 121.1(2) . . ?
C01H C012 C029 119.9(3) . . ?
C029 C012 S006 119.0(2) . . ?
C01E C014 C02C 120.3(3) . . ?
C01T C014 C01E 117.9(3) . . ?
C01T C014 C02C 121.9(3) . . ?
C01X O009 C03W 117.9(2) . . ?
C00Z C00Y C028 120.7(3) . . ?
C01A C00Y C00Z 118.7(3) . . ?
C01A C00Y C028 120.5(3) . . ?
O00A C00Z C00Y 115.5(3) . . ?
O00A C00Z C01O 124.6(3) . . ?
C01O C00Z C00Y 119.9(3) . . ?
C00Y C01A H01A 119.5 . . ?
C00Y C01A C015 121.0(3) . . ?
C015 C01A H01A 119.5 . . ?
O00B C01B C01G 115.6(3) . . ?
C01C C01B O00B 123.7(3) . . ?
C01C C01B C01G 120.7(3) . . ?
C010 C01C H01C 119.4 . . ?
C01B C01C C010 121.3(3) . . ?
C01B C01C H01C 119.4 . . ?
C01F C01D H01D 119.2 . . ?
C01F C01D C022 121.5(3) . . ?
C022 C01D H01D 119.2 . . ?
C014 C01E H01E 119.2 . . ?
C01R C01E C014 121.7(3) . . ?
C01R C01E H01E 119.2 . . ?
C01D C01F C01U 118.1(3) . . ?
C01D C01F C02C 120.8(3) . . ?
C01U C01F C02C 121.1(3) . . ?
C01B C01G C028 120.9(3) . . ?
C01V C01G C01B 118.1(3) . . ?
C01V C01G C028 120.9(3) . . ?
C012 C01H C02H 122.6(3) . . ?
C01S C01H C012 118.0(3) . . ?
C01S C01H C02H 119.4(3) . . ?
C01R C01I C026 120.6(3) . . ?
C025 C01I C01R 119.1(3) . . ?
C025 C01I C026 120.2(3) . . ?
H01B C01J H01F 107.7 . . ?
C013 C01J H01B 108.8 . . ?
C013 C01J H01F 108.8 . . ?
C013 C01J C018 113.7(2) . . ?
C018 C01J H01B 108.8 . . ?
C018 C01J H01F 108.8 . . ?
C01L C01K C027 120.0(3) . . ?
C022 C01K C01L 117.8(3) . . ?
C022 C01K C027 122.2(3) . . ?
C01K C01L H01L 119.2 . . ?
C01U C01L C01K 121.5(3) . . ?
C01U C01L H01L 119.2 . . ?
C01S C01M S004 121.2(3) . . ?
C02E C01M S004 118.1(2) . . ?
C02E C01M C01S 120.6(3) . . ?
C00W C01N H01N 118.8 . . ?
C00W C01N C016 122.5(3) . . ?
C016 C01N H01N 118.8 . . ?
C00Z C01O H01O 119.2 . . ?
C00Z C01O C013 121.6(3) . . ?
C013 C01O H01O 119.2 . . ?
O00F C01Q C010 115.8(3) . . ?
O00F C01Q C01V 123.5(3) . . ?
C010 C01Q C01V 120.7(3) . . ?
O00C C01R C01E 123.6(3) . . ?
O00C C01R C01I 116.5(3) . . ?
C01E C01R C01I 120.0(3) . . ?
C01H C01S C01M 121.8(3) . . ?
C01H C01S H01S 119.1 . . ?
C01M C01S H01S 119.1 . . ?
O008 C01T C014 116.0(3) . . ?
O008 C01T C025 123.3(3) . . ?
C014 C01T C025 120.7(3) . . ?
O00E C01U C01F 116.3(3) . . ?
O00E C01U C01L 123.5(3) . . ?
C01L C01U C01F 120.2(3) . . ?
C01G C01V C01Q 121.1(3) . . ?
C01G C01V H01V 119.4 . . ?
C01Q C01V H01V 119.4 . . ?
C011 C01W H01G 109.3 . . ?
C011 C01W H01H 109.3 . . ?
C011 C01W C021 111.7(2) . . ?
H01G C01W H01H 107.9 . . ?
C021 C01W H01G 109.3 . . ?
C021 C01W H01H 109.3 . . ?
O009 C01X C021 116.0(3) . . ?
O009 C01X C024 124.3(3) . . ?
C021 C01X C024 119.7(3) . . ?
C00W C01Y S002 119.8(2) . . ?
C020 C01Y S002 120.2(2) . . ?
C020 C01Y C00W 120.1(3) . . ?
C02A C01Z C02Y 121.6(3) . . ?
C024 C01Z C02Y 120.4(3) . . ?
C024 C01Z C02A 118.0(3) . . ?
C01H C02H H02A 109.2 . . ?
C01H C02H H02B 109.2 . . ?
H02A C02H H02B 107.9 . . ?
C02L C02H C01H 112.2(3) . . ?
C02L C02H H02A 109.2 . . ?
C02L C02H H02B 109.2 . . ?
C02J C02I C03R 120.4(3) . . ?
C02J C02I C030 118.5(3) . . ?
C030 C02I C03R 121.1(3) . . ?
C02I C02J H02J 119.3 . . ?
C02D C02J C02I 121.4(3) . . ?
C02D C02J H02J 119.3 . . ?
C02A C02K H02K 119.1 . . ?
C02A C02K C021 121.7(3) . . ?
C021 C02K H02K 119.1 . . ?
C02R C02L C02H 121.4(3) . . ?
C02R C02L C03M 117.6(3) . . ?
C03M C02L C02H 121.0(3) . . ?
O00K C02M C02V 123.0(3) . . ?
C02X C02M O00K 116.9(3) . . ?
C02X C02M C02V 120.1(3) . . ?
C02V C02N C03H 117.5(3) . . ?
C02V C02N C034 121.1(3) . . ?
C03H C02N C034 121.4(3) . . ?
O00L C02O C02P 123.4(3) . . ?
O00L C02O C03G 116.4(3) . . ?
C02P C02O C03G 120.2(3) . . ?
C02O C02P H02P 119.6 . . ?
C02O C02P C023 120.7(3) . . ?
C023 C02P H02P 119.6 . . ?
O00J C02Q C02S 116.7(3) . . ?
C02T C02Q O00J 122.8(3) . . ?
C02T C02Q C02S 120.4(3) . . ?
C02L C02R H02R 118.9 . . ?
C02L C02R C02W 122.1(3) . . ?
C02W C02R H02R 118.9 . . ?
C02Q C02S C02Y 122.8(3) . . ?
C039 C02S C02Q 118.1(3) . . ?
C039 C02S C02Y 119.1(3) . . ?
C02Q C02T H02T 119.4 . . ?
C02Q C02T C02Z 121.1(3) . . ?
C02Z C02T H02T 119.4 . . ?
C03B C02U C037 121.0(4) . . ?
C03X C02U C03B 118.4(3) . . ?
C03X C02U C037 120.6(3) . . ?
C02M C02V H02V 119.1 . . ?
C02N C02V C02M 121.7(3) . . ?
C02N C02V H02V 119.1 . . ?
O00N C02W C02R 123.2(3) . . ?
O00N C02W C032 116.9(3) . . ?
C02R C02W C032 119.9(3) . . ?
C02M C02X C03R 122.4(3) . . ?
C02M C02X C038 118.4(3) . . ?
C038 C02X C03R 119.2(3) . . ?
C01Z C02Y C02S 113.2(3) . . ?
C01Z C02Y H02C 108.9 . . ?
C01Z C02Y H02D 108.9 . . ?
C02S C02Y H02C 108.9 . . ?
C02S C02Y H02D 108.9 . . ?
H02C C02Y H02D 107.7 . . ?
C02T C02Z C03K 119.8(3) . . ?
C036 C02Z C02T 118.3(3) . . ?
C036 C02Z C03K 121.8(3) . . ?
O00D C02A C01Z 116.2(3) . . ?
O00D C02A C02K 123.5(3) . . ?
C02K C02A C01Z 120.3(3) . . ?
O00I C02B C03N 123.0(3) . . ?
O00I C02B C023 117.0(3) . . ?
C03N C02B C023 120.0(3) . . ?
C014 C02C C01F 112.5(2) . . ?
C014 C02C H02E 109.1 . . ?
C014 C02C H02F 109.1 . . ?
C01F C02C H02E 109.1 . . ?
C01F C02C H02F 109.1 . . ?
H02E C02C H02F 107.8 . . ?
O00H C02D C02J 123.9(3) . . ?
O00H C02D C02F 116.4(3) . . ?
C02J C02D C02F 119.7(3) . . ?
C01M C02E C034 122.7(3) . . ?
C029 C02E C01M 117.0(3) . . ?
C029 C02E C034 120.3(3) . . ?
C02D C02F C037 121.1(3) . . ?
C03D C02F C02D 118.9(3) . . ?
C03D C02F C037 120.0(3) . . ?
C00W C02G H02G 109.5 . . ?
C00W C02G H02H 109.5 . . ?
C00W C02G C023 110.9(2) . . ?
H02G C02G H02H 108.1 . . ?
C023 C02G H02G 109.5 . . ?
C023 C02G H02H 109.5 . . ?
H03D C03Y H03E 107.9 . . ?
C03G C03Y H03D 109.2 . . ?
C03G C03Y H03E 109.2 . . ?
C03L C03Y H03D 109.2 . . ?
C03L C03Y H03E 109.2 . . ?
C03L C03Y C03G 112.2(3) . . ?
O007 C03Z H03F 109.5 . . ?
O007 C03Z H03G 109.5 . . ?
O007 C03Z H03H 109.5 . . ?
H03F C03Z H03G 109.5 . . ?
H03F C03Z H03H 109.5 . . ?
H03G C03Z H03H 109.5 . . ?
C045 O03A C04P 109.2(4) . . ?
O00P C03B C02U 115.0(3) . . ?
O00P C03B C03E 125.1(4) . . ?
C03E C03B C02U 119.8(4) . . ?
O00F C03C H03I 109.5 . . ?
O00F C03C H03J 109.5 . . ?
O00F C03C H03K 109.5 . . ?
H03I C03C H03J 109.5 . . ?
H03I C03C H03K 109.5 . . ?
H03J C03C H03K 109.5 . . ?
C02F C03D H03L 119.2 . . ?
C030 C03D C02F 121.6(3) . . ?
C030 C03D H03L 119.2 . . ?
C03B C03E H03M 119.1 . . ?
C031 C03E C03B 121.9(4) . . ?
C031 C03E H03M 119.1 . . ?
C03L C03F H03N 119.5 . . ?
C03L C03F C035 121.1(4) . . ?
C035 C03F H03N 119.5 . . ?
C02O C03G C03Y 119.8(3) . . ?
C03N C03G C02O 118.5(3) . . ?
C03N C03G C03Y 121.7(3) . . ?
C02N C03H O00Q 115.2(3) . . ?
C038 C03H O00Q 123.9(4) . . ?
C038 C03H C02N 121.0(3) . . ?
C03M C03I H03O 119.0 . . ?
C032 C03I H03O 119.0 . . ?
C032 C03I C03M 122.1(3) . . ?
C03T C03J C03K 120.2(4) . . ?
C035 C03J C03K 121.0(3) . . ?
C035 C03J C03T 118.9(3) . . ?
C02Z C03K H03P 109.3 . . ?
C02Z C03K H03Q 109.3 . . ?
C03J C03K C02Z 111.4(3) . . ?
C03J C03K H03P 109.3 . . ?
C03J C03K H03Q 109.3 . . ?
H03P C03K H03Q 108.0 . . ?
C03F C03L C03Y 120.2(4) . . ?
C03S C03L C03Y 121.6(3) . . ?
C03S C03L C03F 118.2(3) . . ?
O00T C03M C02L 116.0(3) . . ?
O00T C03M C03I 123.7(3) . . ?
C03I C03M C02L 120.4(3) . . ?
C02B C03N H03R 119.1 . . ?
C03G C03N C02B 121.7(3) . . ?
C03G C03N H03R 119.1 . . ?
O00C C03O H03S 109.5 . . ?
O00C C03O H03T 109.5 . . ?
O00C C03O H03U 109.5 . . ?
H03S C03O H03T 109.5 . . ?
H03S C03O H03U 109.5 . . ?
H03T C03O H03U 109.5 . . ?
O00B C03P H03V 109.5 . . ?
O00B C03P H03W 109.5 . . ?
O00B C03P H03X 109.5 . . ?
H03V C03P H03W 109.5 . . ?
H03V C03P H03X 109.5 . . ?
H03W C03P H03X 109.5 . . ?
O00A C03Q H03Y 109.5 . . ?
O00A C03Q H 109.5 . . ?
O00A C03Q HA 109.5 . . ?
H03Y C03Q H 109.5 . . ?
H03Y C03Q HA 109.5 . . ?
H C03Q HA 109.5 . . ?
C02I C03R H03Z 109.5 . . ?
C02I C03R HB 109.5 . . ?
C02X C03R C02I 110.9(3) . . ?
C02X C03R H03Z 109.5 . . ?
C02X C03R HB 109.5 . . ?
H03Z C03R HB 108.1 . . ?
O00R C03S C03L 116.1(3) . . ?
O00R C03S C03T 123.1(4) . . ?
C03L C03S C03T 120.9(3) . . ?
C03J C03T C03S 120.8(4) . . ?
C03J C03T H03 119.6 . . ?
C03S C03T H03 119.6 . . ?
O00D C03U H1 109.5 . . ?
O00D C03U HC 109.5 . . ?
O00D C03U HD 109.5 . . ?
H1 C03U HC 109.5 . . ?
H1 C03U HD 109.5 . . ?
HC C03U HD 109.5 . . ?
O008 C03V H2 109.5 . . ?
O008 C03V HE 109.5 . . ?
O008 C03V HF 109.5 . . ?
H2 C03V HE 109.5 . . ?
H2 C03V HF 109.5 . . ?
HE C03V HF 109.5 . . ?
C02U C03X H3 119.1 . . ?
C02U C03X C041 121.7(4) . . ?
C041 C03X H3 119.1 . . ?
O00P C04J H04A 109.5 . . ?
O00P C04J H04B 109.5 . . ?
O00P C04J H04C 109.5 . . ?
H04A C04J H04B 109.5 . . ?
H04A C04J H04C 109.5 . . ?
H04B C04J H04C 109.5 . . ?
O040 C04K C04Z 120.6(6) . . ?
O040 C04K C050 121.4(6) . . ?
C050 C04K C04Z 118.0(6) . . ?
O00S C04M H04D 109.5 . . ?
O00S C04M H04E 109.5 . . ?
O00S C04M H04F 109.5 . . ?
H04D C04M H04E 109.5 . . ?
H04D C04M H04F 109.5 . . ?
H04E C04M H04F 109.5 . . ?
H11 C04N HG 109.0 . . ?
C04R C04N H11 111.0 . . ?
C04R C04N HG 111.0 . . ?
C04V C04N H11 111.0 . . ?
C04V C04N HG 111.0 . . ?
C04V C04N C04R 103.7(4) . . ?
O04L C04O C04T 121.9(8) . . ?
O04L C04O C04X 121.7(7) . . ?
C04T C04O C04X 116.3(6) . . ?
O03A C04P H15 110.2 . . ?
O03A C04P HH 110.2 . . ?
O03A C04P C04Y 107.6(4) . . ?
H15 C04P HH 108.5 . . ?
C04Y C04P H15 110.2 . . ?
C04Y C04P HH 110.2 . . ?
O00I C04Q H04G 109.5 . . ?
O00I C04Q H04H 109.5 . . ?
O00I C04Q H04I 109.5 . . ?
H04G C04Q H04H 109.5 . . ?
H04G C04Q H04I 109.5 . . ?
H04H C04Q H04I 109.5 . . ?
C04N C04R H12 110.9 . . ?
C04N C04R HI 110.9 . . ?
H12 C04R HI 109.0 . . ?
C046 C04R C04N 104.1(4) . . ?
C046 C04R H12 110.9 . . ?
C046 C04R HI 110.9 . . ?
H22 C04S HJ 109.5 . . ?
H22 C04S HK 109.5 . . ?
HJ C04S HK 109.5 . . ?
C04I C04S H22 109.5 . . ?
C04I C04S HJ 109.5 . . ?
C04I C04S HK 109.5 . . ?
C04O C04T H20 109.5 . . ?
C04O C04T HL 109.5 . . ?
C04O C04T HM 109.5 . . ?
H20 C04T HL 109.5 . . ?
H20 C04T HM 109.5 . . ?
HL C04T HM 109.5 . . ?
O00T C04U H04J 109.5 . . ?
O00T C04U H04K 109.5 . . ?
O00T C04U H04L 109.5 . . ?
H04J C04U H04K 109.5 . . ?
H04J C04U H04L 109.5 . . ?
H04K C04U H04L 109.5 . . ?
O01P C04V C04N 106.5(4) . . ?
O01P C04V H13 110.4 . . ?
O01P C04V HN 110.4 . . ?
C04N C04V H13 110.4 . . ?
C04N C04V HN 110.4 . . ?
H13 C04V HN 108.6 . . ?
O00Q C04W H04M 109.5 . . ?
O00Q C04W H04N 109.5 . . ?
O00Q C04W H04O 109.5 . . ?
H04M C04W H04N 109.5 . . ?
H04M C04W H04O 109.5 . . ?
H04N C04W H04O 109.5 . . ?
C04O C04X H21 109.5 . . ?
C04O C04X HO 109.5 . . ?
C04O C04X HP 109.5 . . ?
H21 C04X HO 109.5 . . ?
H21 C04X HP 109.5 . . ?
HO C04X HP 109.5 . . ?
C04P C04Y H16 110.4 . . ?
C04P C04Y HQ 110.4 . . ?
H16 C04Y HQ 108.6 . . ?
C04F C04Y C04P 106.7(4) . . ?
C04F C04Y H16 110.4 . . ?
C04F C04Y HQ 110.4 . . ?
C04K C04Z H19 109.5 . . ?
C04K C04Z HR 109.5 . . ?
C04K C04Z HS 109.5 . . ?
H19 C04Z HR 109.5 . . ?
H19 C04Z HS 109.5 . . ?
HR C04Z HS 109.5 . . ?
O00J C04A H04P 109.5 . . ?
O00J C04A H04Q 109.5 . . ?
O00J C04A H04R 109.5 . . ?
H04P C04A H04Q 109.5 . . ?
H04P C04A H04R 109.5 . . ?
H04Q C04A H04R 109.5 . . ?
O00M C04B H04S 109.5 . . ?
O00M C04B H04T 109.5 . . ?
O00M C04B H04U 109.5 . . ?
H04S C04B H04T 109.5 . . ?
H04S C04B H04U 109.5 . . ?
H04T C04B H04U 109.5 . . ?
O00G C04C H04V 109.5 . . ?
O00G C04C H04W 109.5 . . ?
O00G C04C H04X 109.5 . . ?
H04V C04C H04W 109.5 . . ?
H04V C04C H04X 109.5 . . ?
H04W C04C H04X 109.5 . . ?
H23 C04E HT 109.5 . . ?
H23 C04E HU 109.5 . . ?
HT C04E HU 109.5 . . ?
C04I C04E H23 109.5 . . ?
C04I C04E HT 109.5 . . ?
C04I C04E HU 109.5 . . ?
C04Y C04F H17 111.2 . . ?
C04Y C04F HV 111.2 . . ?
C04Y C04F C045 102.9(4) . . ?
H17 C04F HV 109.1 . . ?
C045 C04F H17 111.2 . . ?
C045 C04F HV 111.2 . . ?
O00R C04G H04Y 109.5 . . ?
O00R C04G HW 109.5 . . ?
O00R C04G HX 109.5 . . ?
H04Y C04G HW 109.5 . . ?
H04Y C04G HX 109.5 . . ?
HW C04G HX 109.5 . . ?
O00N C04H H04Z 109.5 . . ?
O00N C04H HY 109.5 . . ?
O00N C04H HZ 109.5 . . ?
H04Z C04H HY 109.5 . . ?
H04Z C04H HZ 109.5 . . ?
HY C04H HZ 109.5 . . ?
O04D C04I C04S 119.7(7) . . ?
O04D C04I C04E 122.7(6) . . ?
C04E C04I C04S 117.6(6) . . ?
C01O C013 C01J 121.9(3) . . ?
C01O C013 C015 117.9(3) . . ?
C015 C013 C01J 120.2(3) . . ?
O007 C015 C01A 123.0(3) . . ?
O007 C015 C013 116.3(3) . . ?
C01A C015 C013 120.7(3) . . ?
C011 C016 S005 120.0(2) . . ?
C01N C016 S005 120.1(2) . . ?
C01N C016 C011 119.8(3) . . ?
C00U C017 C027 124.4(3) . . ?
C019 C017 C00U 117.2(3) . . ?
C019 C017 C027 118.3(3) . . ?
C00V C018 C00X 117.3(3) . . ?
C00V C018 C01J 120.6(3) . . ?
C00X C018 C01J 122.1(3) . . ?
C00X C019 H019 118.5 . . ?
C017 C019 C00X 123.0(3) . . ?
C017 C019 H019 118.5 . . ?
C011 C020 C01Y 122.6(3) . . ?
C011 C020 H020 118.7 . . ?
C01Y C020 H020 118.7 . . ?
C01X C021 C01W 121.1(3) . . ?
C02K C021 C01W 120.5(3) . . ?
C02K C021 C01X 118.3(3) . . ?
O00G C022 C01D 122.9(3) . . ?
O00G C022 C01K 116.4(3) . . ?
C01K C022 C01D 120.6(3) . . ?
C02P C023 C02G 119.4(3) . . ?
C02B C023 C02P 118.9(3) . . ?
C02B C023 C02G 121.7(3) . . ?
C01X C024 H024 119.0 . . ?
C01Z C024 C01X 122.0(3) . . ?
C01Z C024 H024 119.0 . . ?
C01I C025 C01T 120.6(3) . . ?
C01I C025 H025 119.7 . . ?
C01T C025 H025 119.7 . . ?
C010 C026 C01I 112.9(2) . . ?
C010 C026 H02I 109.0 . . ?
C010 C026 H02L 109.0 . . ?
C01I C026 H02I 109.0 . . ?
C01I C026 H02L 109.0 . . ?
H02I C026 H02L 107.8 . . ?
C01K C027 C017 111.0(2) . . ?
C01K C027 H02M 109.4 . . ?
C01K C027 H02N 109.4 . . ?
C017 C027 H02M 109.4 . . ?
C017 C027 H02N 109.4 . . ?
H02M C027 H02N 108.0 . . ?
C00Y C028 H02O 109.5 . . ?
C00Y C028 H02Q 109.5 . . ?
C01G C028 C00Y 110.6(2) . . ?
C01G C028 H02O 109.5 . . ?
C01G C028 H02Q 109.5 . . ?
H02O C028 H02Q 108.1 . . ?
C012 C029 H029 118.7 . . ?
C02E C029 C012 122.6(3) . . ?
C02E C029 H029 118.7 . . ?
O00S C030 C02I 116.3(3) . . ?
C03D C030 O00S 123.7(3) . . ?
C03D C030 C02I 120.0(3) . . ?
C03E C031 C041 118.8(3) . . ?
C03E C031 C042 120.0(4) . . ?
C041 C031 C042 121.1(4) . . ?
C02W C032 C042 121.9(4) . . ?
C03I C032 C02W 117.9(3) . . ?
C03I C032 C042 120.2(3) . . ?
C041 O033 C1 113.6(5) . . ?
C041 O033 C1A 116.0(6) . . ?
C02N C034 C02E 113.9(3) . . ?
C02N C034 H4 108.8 . . ?
C02N C034 H24 108.8 . . ?
C02E C034 H4 108.8 . . ?
C02E C034 H24 108.8 . . ?
H4 C034 H24 107.7 . . ?
O00M C035 C03F 123.3(4) . . ?
O00M C035 C03J 116.5(3) . . ?
C03J C035 C03F 120.2(3) . . ?
O00O C036 C02Z 116.4(3) . . ?
O00O C036 C039 123.6(3) . . ?
C039 C036 C02Z 120.1(3) . . ?
C02U C037 C02F 111.8(3) . . ?
C02U C037 H5 109.2 . . ?
C02U C037 H25 109.2 . . ?
C02F C037 H5 109.2 . . ?
C02F C037 H25 109.2 . . ?
H5 C037 H25 107.9 . . ?
C02X C038 H038 119.4 . . ?
C03H C038 C02X 121.2(4) . . ?
C03H C038 H038 119.4 . . ?
C02S C039 C036 121.8(3) . . ?
C02S C039 H039 119.1 . . ?
C036 C039 H039 119.1 . . ?
C031 C041 C03X 119.3(4) . . ?
O033 C041 C03X 122.9(4) . . ?
O033 C041 C031 117.7(4) . . ?
C031 C042 H04 109.3 . . ?
C031 C042 H26 109.3 . . ?
C032 C042 C031 111.5(3) . . ?
C032 C042 H04 109.3 . . ?
C032 C042 H26 109.3 . . ?
H04 C042 H26 108.0 . . ?
O00E C043 H6 109.5 . . ?
O00E C043 H27 109.5 . . ?
O00E C043 H28 109.5 . . ?
H6 C043 H27 109.5 . . ?
H6 C043 H28 109.5 . . ?
H27 C043 H28 109.5 . . ?
O00K C044 H7 109.5 . . ?
O00K C044 H29 109.5 . . ?
O00K C044 H30 109.5 . . ?
H7 C044 H29 109.5 . . ?
H7 C044 H30 109.5 . . ?
H29 C044 H30 109.5 . . ?
O03A C045 C04F 106.4(3) . . ?
O03A C045 H18 110.4 . . ?
O03A C045 H31 110.4 . . ?
C04F C045 H18 110.4 . . ?
C04F C045 H31 110.4 . . ?
H18 C045 H31 108.6 . . ?
O01P C046 C04R 107.9(3) . . ?
O01P C046 H14 110.1 . . ?
O01P C046 H32 110.1 . . ?
C04R C046 H14 110.1 . . ?
C04R C046 H32 110.1 . . ?
H14 C046 H32 108.4 . . ?
O00L C047 H8 109.5 . . ?
O00L C047 H33 109.5 . . ?
O00L C047 H34 109.5 . . ?
H8 C047 H33 109.5 . . ?
H8 C047 H34 109.5 . . ?
H33 C047 H34 109.5 . . ?
O00O C048 H9 109.5 . . ?
O00O C048 H35 109.5 . . ?
O00O C048 H36 109.5 . . ?
H9 C048 H35 109.5 . . ?
H9 C048 H36 109.5 . . ?
H35 C048 H36 109.5 . . ?
O00H C049 H10 109.5 . . ?
O00H C049 H37 109.5 . . ?
O00H C049 H38 109.5 . . ?
H10 C049 H37 109.5 . . ?
H10 C049 H38 109.5 . . ?
H37 C049 H38 109.5 . . ?
C04K C050 H05A 109.5 . . ?
C04K C050 H05B 109.5 . . ?
C04K C050 H05C 109.5 . . ?
H05A C050 H05B 109.5 . . ?
H05A C050 H05C 109.5 . . ?
H05B C050 H05C 109.5 . . ?
O033 C1 H1A 109.5 . . ?
O033 C1 H1B 109.5 . . ?
O033 C1 H1C 109.5 . . ?
H1A C1 H1B 109.5 . . ?
H1A C1 H1C 109.5 . . ?
H1B C1 H1C 109.5 . . ?
O033 C1A H1AA 109.5 . . ?
O033 C1A H1AB 109.5 . . ?
O033 C1A H1AC 109.5 . . ?
H1AA C1A H1AB 109.5 . . ?
H1AA C1A H1AC 109.5 . . ?
H1AB C1A H1AC 109.5 . . ?

loop_
_geom_bond_atom_site_label_1
_geom_bond_atom_site_label_2
_geom_bond_distance
_geom_bond_site_symmetry_2
_geom_bond_publ_flag
S001 S002 2.0437(11) . ?
S001 C00X 1.783(3) . ?
S002 C01Y 1.787(3) . ?
S003 S004 2.0452(12) . ?
S003 C00U 1.788(3) . ?
S004 C01M 1.784(3) . ?
S005 S006 2.0541(12) . ?
S005 C016 1.784(3) . ?
S006 C012 1.785(3) . ?
O007 C03Z 1.416(4) . ?
O007 C015 1.375(3) . ?
O008 C01T 1.386(3) . ?
O008 C03V 1.421(4) . ?
O00D C02A 1.372(4) . ?
O00D C03U 1.431(4) . ?
O00E C01U 1.381(4) . ?
O00E C043 1.416(4) . ?
O00F C01Q 1.382(4) . ?
O00F C03C 1.416(4) . ?
O00G C04C 1.418(4) . ?
O00G C022 1.385(4) . ?
O00H C02D 1.370(4) . ?
O00H C049 1.424(4) . ?
O00I C02B 1.382(4) . ?
O00I C04Q 1.402(5) . ?
O00J C02Q 1.383(4) . ?
O00J C04A 1.435(4) . ?
O00A C00Z 1.377(4) . ?
O00A C03Q 1.428(4) . ?
O00B C01B 1.384(4) . ?
O00B C03P 1.424(4) . ?
O00C C01R 1.374(4) . ?
O00C C03O 1.424(4) . ?
O01P C04V 1.419(5) . ?
O01P C046 1.425(5) . ?
C03W H03A 0.9800 . ?
C03W H03B 0.9800 . ?
C03W H03C 0.9800 . ?
C03W O009 1.430(4) . ?
O040 C04K 1.209(6) . ?
O00S C04M 1.408(5) . ?
O00S C030 1.382(4) . ?
O00T C03M 1.379(4) . ?
O00T C04U 1.418(5) . ?
C00U C00V 1.392(4) . ?
C00U C017 1.398(4) . ?
C00V H00A 0.9900 . ?
C00V H00B 0.9900 . ?
C00V C018 1.383(4) . ?
C00W C01N 1.390(4) . ?
C00W C01Y 1.395(4) . ?
C00W C02G 1.517(4) . ?
C00X C018 1.405(4) . ?
C00X C019 1.388(4) . ?
O00R C03S 1.384(4) . ?
O00R C04G 1.406(5) . ?
O00Q C03H 1.390(4) . ?
O00Q C04W 1.419(5) . ?
O00P C03B 1.375(5) . ?
O00P C04J 1.406(5) . ?
O00O C036 1.381(4) . ?
O00O C048 1.415(5) . ?
O00M C04B 1.419(5) . ?
O00M C035 1.377(4) . ?
O00L C02O 1.374(4) . ?
O00L C047 1.424(5) . ?
O00N C02W 1.373(4) . ?
O00N C04H 1.428(5) . ?
O00K C02M 1.384(4) . ?
O00K C044 1.420(4) . ?
C010 C01C 1.399(4) . ?
C010 C01Q 1.386(4) . ?
C010 C026 1.512(4) . ?
C011 C01W 1.513(4) . ?
C011 C016 1.399(4) . ?
C011 C020 1.381(4) . ?
C012 C01H 1.399(4) . ?
C012 C029 1.400(4) . ?
C014 C01E 1.392(4) . ?
C014 C01T 1.391(4) . ?
C014 C02C 1.514(4) . ?
O009 C01X 1.374(4) . ?
C00Y C00Z 1.394(4) . ?
C00Y C01A 1.386(4) . ?
C00Y C028 1.518(4) . ?
C00Z C01O 1.383(4) . ?
C01A H01A 0.9500 . ?
C01A C015 1.386(4) . ?
C01B C01C 1.380(4) . ?
C01B C01G 1.391(4) . ?
C01C H01C 0.9500 . ?
C01D H01D 0.9500 . ?
C01D C01F 1.379(4) . ?
C01D C022 1.392(4) . ?
C01E H01E 0.9500 . ?
C01E C01R 1.383(4) . ?
C01F C01U 1.397(4) . ?
C01F C02C 1.515(4) . ?
C01G C01V 1.390(4) . ?
C01G C028 1.516(4) . ?
C01H C01S 1.375(4) . ?
C01H C02H 1.520(4) . ?
C01I C01R 1.393(4) . ?
C01I C025 1.378(4) . ?
C01I C026 1.527(4) . ?
C01J H01B 0.9900 . ?
C01J H01F 0.9900 . ?
C01J C013 1.512(4) . ?
C01J C018 1.517(4) . ?
C01K C01L 1.391(4) . ?
C01K C022 1.387(4) . ?
C01K C027 1.514(4) . ?
C01L H01L 0.9500 . ?
C01L C01U 1.389(4) . ?
C01M C01S 1.402(4) . ?
C01M C02E 1.401(4) . ?
C01N H01N 0.9500 . ?
C01N C016 1.391(4) . ?
C01O H01O 0.9500 . ?
C01O C013 1.391(4) . ?
C01Q C01V 1.392(4) . ?
C01S H01S 0.9500 . ?
C01T C025 1.398(4) . ?
C01V H01V 0.9500 . ?
C01W H01G 0.9900 . ?
C01W H01H 0.9900 . ?
C01W C021 1.516(4) . ?
C01X C021 1.395(4) . ?
C01X C024 1.397(4) . ?
C01Y C020 1.390(4) . ?
C01Z C02Y 1.518(4) . ?
C01Z C02A 1.397(4) . ?
C01Z C024 1.385(4) . ?
C02H H02A 0.9900 . ?
C02H H02B 0.9900 . ?
C02H C02L 1.515(4) . ?
C02I C02J 1.389(5) . ?
C02I C03R 1.515(5) . ?
C02I C030 1.399(5) . ?
C02J H02J 0.9500 . ?
C02J C02D 1.385(5) . ?
C02K H02K 0.9500 . ?
C02K C02A 1.386(4) . ?
C02K C021 1.391(4) . ?
C02L C02R 1.376(4) . ?
C02L C03M 1.391(5) . ?
C02M C02V 1.395(5) . ?
C02M C02X 1.378(5) . ?
C02N C02V 1.388(5) . ?
C02N C03H 1.390(5) . ?
C02N C034 1.507(4) . ?
C02O C02P 1.387(5) . ?
C02O C03G 1.396(5) . ?
C02P H02P 0.9500 . ?
C02P C023 1.396(4) . ?
C02Q C02S 1.390(5) . ?
C02Q C02T 1.382(5) . ?
C02R H02R 0.9500 . ?
C02R C02W 1.390(4) . ?
C02S C02Y 1.521(4) . ?
C02S C039 1.383(5) . ?
C02T H02T 0.9500 . ?
C02T C02Z 1.394(5) . ?
C02U C03B 1.394(5) . ?
C02U C03X 1.371(5) . ?
C02U C037 1.511(5) . ?
C02V H02V 0.9500 . ?
C02W C032 1.391(5) . ?
C02X C03R 1.514(5) . ?
C02X C038 1.392(5) . ?
C02Y H02C 0.9900 . ?
C02Y H02D 0.9900 . ?
C02Z C03K 1.526(5) . ?
C02Z C036 1.389(5) . ?
C02B C03N 1.383(5) . ?
C02B C023 1.388(4) . ?
C02C H02E 0.9900 . ?
C02C H02F 0.9900 . ?
C02D C02F 1.394(5) . ?
C02E C029 1.378(4) . ?
C02E C034 1.512(4) . ?
C02F C03D 1.384(5) . ?
C02F C037 1.521(4) . ?
C02G H02G 0.9900 . ?
C02G H02H 0.9900 . ?
C02G C023 1.518(4) . ?
C03Y H03D 0.9900 . ?
C03Y H03E 0.9900 . ?
C03Y C03G 1.521(5) . ?
C03Y C03L 1.517(5) . ?
C03Z H03F 0.9800 . ?
C03Z H03G 0.9800 . ?
C03Z H03H 0.9800 . ?
O03A C04P 1.399(5) . ?
O03A C045 1.390(5) . ?
C03B C03E 1.383(5) . ?
C03C H03I 0.9800 . ?
C03C H03J 0.9800 . ?
C03C H03K 0.9800 . ?
C03D H03L 0.9500 . ?
C03D C030 1.376(5) . ?
C03E H03M 0.9500 . ?
C03E C031 1.374(6) . ?
C03F H03N 0.9500 . ?
C03F C03L 1.391(5) . ?
C03F C035 1.396(5) . ?
C03G C03N 1.381(5) . ?
C03H C038 1.379(5) . ?
C03I H03O 0.9500 . ?
C03I C03M 1.382(5) . ?
C03I C032 1.376(5) . ?
C03J C03K 1.514(5) . ?
C03J C03T 1.388(5) . ?
C03J C035 1.382(5) . ?
C03K H03P 0.9900 . ?
C03K H03Q 0.9900 . ?
C03L C03S 1.384(5) . ?
C03N H03R 0.9500 . ?
C03O H03S 0.9800 . ?
C03O H03T 0.9800 . ?
C03O H03U 0.9800 . ?
C03P H03V 0.9800 . ?
C03P H03W 0.9800 . ?
C03P H03X 0.9800 . ?
C03Q H03Y 0.9800 . ?
C03Q H 0.9800 . ?
C03Q HA 0.9800 . ?
C03R H03Z 0.9900 . ?
C03R HB 0.9900 . ?
C03S C03T 1.388(5) . ?
C03T H03 0.9500 . ?
C03U H1 0.9800 . ?
C03U HC 0.9800 . ?
C03U HD 0.9800 . ?
C03V H2 0.9800 . ?
C03V HE 0.9800 . ?
C03V HF 0.9800 . ?
C03X H3 0.9500 . ?
C03X C041 1.404(5) . ?
C04J H04A 0.9800 . ?
C04J H04B 0.9800 . ?
C04J H04C 0.9800 . ?
C04K C04Z 1.476(8) . ?
C04K C050 1.465(8) . ?
O04L C04O 1.172(7) . ?
C04M H04D 0.9800 . ?
C04M H04E 0.9800 . ?
C04M H04F 0.9800 . ?
C04N H11 0.9900 . ?
C04N HG 0.9900 . ?
C04N C04R 1.498(6) . ?
C04N C04V 1.473(6) . ?
C04O C04T 1.455(8) . ?
C04O C04X 1.480(9) . ?
C04P H15 0.9900 . ?
C04P HH 0.9900 . ?
C04P C04Y 1.502(7) . ?
C04Q H04G 0.9800 . ?
C04Q H04H 0.9800 . ?
C04Q H04I 0.9800 . ?
C04R H12 0.9900 . ?
C04R HI 0.9900 . ?
C04R C046 1.469(6) . ?
C04S H22 0.9800 . ?
C04S HJ 0.9800 . ?
C04S HK 0.9800 . ?
C04S C04I 1.497(7) . ?
C04T H20 0.9800 . ?
C04T HL 0.9800 . ?
C04T HM 0.9800 . ?
C04U H04J 0.9800 . ?
C04U H04K 0.9800 . ?
C04U H04L 0.9800 . ?
C04V H13 0.9900 . ?
C04V HN 0.9900 . ?
C04W H04M 0.9800 . ?
C04W H04N 0.9800 . ?
C04W H04O 0.9800 . ?
C04X H21 0.9800 . ?
C04X HO 0.9800 . ?
C04X HP 0.9800 . ?
C04Y H16 0.9900 . ?
C04Y HQ 0.9900 . ?
C04Y C04F 1.464(6) . ?
C04Z H19 0.9800 . ?
C04Z HR 0.9800 . ?
C04Z HS 0.9800 . ?
C04A H04P 0.9800 . ?
C04A H04Q 0.9800 . ?
C04A H04R 0.9800 . ?
C04B H04S 0.9800 . ?
C04B H04T 0.9800 . ?
C04B H04U 0.9800 . ?
C04C H04V 0.9800 . ?
C04C H04W 0.9800 . ?
C04C H04X 0.9800 . ?
O04D C04I 1.195(7) . ?
C04E H23 0.9800 . ?
C04E HT 0.9800 . ?
C04E HU 0.9800 . ?
C04E C04I 1.427(8) . ?
C04F H17 0.9900 . ?
C04F HV 0.9900 . ?
C04F C045 1.535(6) . ?
C04G H04Y 0.9800 . ?
C04G HW 0.9800 . ?
C04G HX 0.9800 . ?
C04H H04Z 0.9800 . ?
C04H HY 0.9800 . ?
C04H HZ 0.9800 . ?
C013 C015 1.392(4) . ?
C017 C019 1.378(4) . ?
C017 C027 1.531(4) . ?
C019 H019 0.9500 . ?
C020 H020 0.9500 . ?
C024 H024 0.9500 . ?
C025 H025 0.9500 . ?
C026 H02I 0.9900 . ?
C026 H02L 0.9900 . ?
C027 H02M 0.9900 . ?
C027 H02N 0.9900 . ?
C028 H02O 0.9900 . ?
C028 H02Q 0.9900 . ?
C029 H029 0.9500 . ?
C031 C041 1.383(6) . ?
C031 C042 1.530(5) . ?
C032 C042 1.528(5) . ?
O033 C041 1.376(5) . ?
O033 C1 1.403(9) . ?
O033 C1A 1.671(18) . ?
C034 H4 0.9900 . ?
C034 H24 0.9900 . ?
C036 C039 1.383(5) . ?
C037 H5 0.9900 . ?
C037 H25 0.9900 . ?
C038 H038 0.9500 . ?
C039 H039 0.9500 . ?
C042 H04 0.9900 . ?
C042 H26 0.9900 . ?
C043 H6 0.9800 . ?
C043 H27 0.9800 . ?
C043 H28 0.9800 . ?
C044 H7 0.9800 . ?
C044 H29 0.9800 . ?
C044 H30 0.9800 . ?
C045 H18 0.9900 . ?
C045 H31 0.9900 . ?
C046 H14 0.9900 . ?
C046 H32 0.9900 . ?
C047 H8 0.9800 . ?
C047 H33 0.9800 . ?
C047 H34 0.9800 . ?
C048 H9 0.9800 . ?
C048 H35 0.9800 . ?
C048 H36 0.9800 . ?
C049 H10 0.9800 . ?
C049 H37 0.9800 . ?
C049 H38 0.9800 . ?
C050 H05A 0.9800 . ?
C050 H05B 0.9800 . ?
C050 H05C 0.9800 . ?
C1 H1A 0.9800 . ?
C1 H1B 0.9800 . ?
C1 H1C 0.9800 . ?
C1A H1AA 0.9800 . ?
C1A H1AB 0.9800 . ?
C1A H1AC 0.9800 . ?

loop_
_geom_torsion_atom_site_label_1
_geom_torsion_atom_site_label_2
_geom_torsion_atom_site_label_3
_geom_torsion_atom_site_label_4
_geom_torsion
_geom_torsion_site_symmetry_1
_geom_torsion_site_symmetry_2
_geom_torsion_site_symmetry_3
_geom_torsion_site_symmetry_4
_geom_torsion_publ_flag
S001 S002 C01Y C00W 137.6(2) . . . . ?
S001 S002 C01Y C020 -42.0(2) . . . . ?
S001 C00X C018 C00V -178.2(2) . . . . ?
S001 C00X C018 C01J 1.0(4) . . . . ?
S001 C00X C019 C017 177.2(2) . . . . ?
S002 S001 C00X C018 147.1(2) . . . . ?
S002 S001 C00X C019 -31.3(3) . . . . ?
S002 C01Y C020 C011 178.9(2) . . . . ?
S003 S004 C01M C01S -19.0(3) . . . . ?
S003 S004 C01M C02E 158.2(2) . . . . ?
S003 C00U C00V C018 177.4(2) . . . . ?
S003 C00U C017 C019 -178.4(2) . . . . ?
S003 C00U C017 C027 2.9(4) . . . . ?
S004 S003 C00U C00V -50.6(2) . . . . ?
S004 S003 C00U C017 128.5(2) . . . . ?
S004 C01M C01S C01H 174.8(2) . . . . ?
S004 C01M C02E C029 -174.3(2) . . . . ?
S004 C01M C02E C034 5.2(4) . . . . ?
S005 S006 C012 C01H 121.7(2) . . . . ?
S005 S006 C012 C029 -55.8(2) . . . . ?
S006 S005 C016 C011 145.2(2) . . . . ?
S006 S005 C016 C01N -33.0(3) . . . . ?
S006 C012 C01H C01S -174.5(2) . . . . ?
S006 C012 C01H C02H 6.6(4) . . . . ?
S006 C012 C029 C02E 175.1(2) . . . . ?
O008 C01T C025 C01I 179.5(3) . . . . ?
O00F C01Q C01V C01G -179.0(3) . . . . ?
O00H C02D C02F C03D 179.0(3) . . . . ?
O00H C02D C02F C037 -0.4(4) . . . . ?
O00I C02B C03N C03G -178.8(3) . . . . ?
O00I C02B C023 C02P -179.9(3) . . . . ?
O00I C02B C023 C02G 3.3(4) . . . . ?
O00J C02Q C02S C02Y 2.3(5) . . . . ?
O00J C02Q C02S C039 -177.8(3) . . . . ?
O00J C02Q C02T C02Z 179.8(3) . . . . ?
O00A C00Z C01O C013 -179.6(3) . . . . ?
O00B C01B C01C C010 -178.6(3) . . . . ?
O00B C01B C01G C01V 179.0(3) . . . . ?
O00B C01B C01G C028 2.7(4) . . . . ?
C03W O009 C01X C021 170.2(3) . . . . ?
C03W O009 C01X C024 -9.4(4) . . . . ?
C00U C00V C018 C00X 1.2(4) . . . . ?
C00U C00V C018 C01J -178.0(3) . . . . ?
C00U C017 C019 C00X 0.7(4) . . . . ?
C00U C017 C027 C01K 115.3(3) . . . . ?
C00V C00U C017 C019 0.7(4) . . . . ?
C00V C00U C017 C027 -178.0(3) . . . . ?
C00W C01N C016 S005 176.5(2) . . . . ?
C00W C01N C016 C011 -1.7(5) . . . . ?
C00W C01Y C020 C011 -0.7(4) . . . . ?
C00W C02G C023 C02P -80.3(4) . . . . ?
C00W C02G C023 C02B 96.4(3) . . . . ?
O00R C03S C03T C03J 179.9(3) . . . . ?
O00Q C03H C038 C02X -179.9(3) . . . . ?
O00P C03B C03E C031 179.7(3) . . . . ?
O00O C036 C039 C02S 178.9(3) . . . . ?
O00L C02O C02P C023 -179.2(3) . . . . ?
O00L C02O C03G C03Y 0.6(5) . . . . ?
O00L C02O C03G C03N -179.6(3) . . . . ?
O00N C02W C032 C03I -179.4(3) . . . . ?
O00N C02W C032 C042 2.3(5) . . . . ?
O00K C02M C02V C02N -178.8(3) . . . . ?
O00K C02M C02X C03R 3.6(5) . . . . ?
O00K C02M C02X C038 -178.7(3) . . . . ?
C010 C01Q C01V C01G 0.9(4) . . . . ?
C011 C01W C021 C01X 81.4(3) . . . . ?
C011 C01W C021 C02K -95.0(3) . . . . ?
C012 C01H C01S C01M -0.7(4) . . . . ?
C012 C01H C02H C02L 81.4(4) . . . . ?
C014 C01E C01R O00C 179.4(3) . . . . ?
C014 C01E C01R C01I -0.3(4) . . . . ?
C014 C01T C025 C01I -0.4(4) . . . . ?
O009 C01X C021 C01W 5.9(4) . . . . ?
O009 C01X C021 C02K -177.6(2) . . . . ?
O009 C01X C024 C01Z 178.7(3) . . . . ?
C00Y C00Z C01O C013 1.7(4) . . . . ?
C00Y C01A C015 O007 -179.6(3) . . . . ?
C00Y C01A C015 C013 -0.5(4) . . . . ?
C00Z C00Y C01A C015 -2.0(4) . . . . ?
C00Z C00Y C028 C01G 84.2(3) . . . . ?
C00Z C01O C013 C01J 176.0(3) . . . . ?
C00Z C01O C013 C015 -4.1(4) . . . . ?
C01A C00Y C00Z O00A -177.4(3) . . . . ?
C01A C00Y C00Z C01O 1.4(4) . . . . ?
C01A C00Y C028 C01G -91.7(3) . . . . ?
C01B C01G C01V C01Q -0.2(4) . . . . ?
C01B C01G C028 C00Y 85.1(3) . . . . ?
C01C C010 C01Q O00F 179.3(3) . . . . ?
C01C C010 C01Q C01V -0.5(4) . . . . ?
C01C C010 C026 C01I -78.9(3) . . . . ?
C01C C01B C01G C01V -0.7(4) . . . . ?
C01C C01B C01G C028 -177.0(3) . . . . ?
C01D C01F C01U O00E -175.5(3) . . . . ?
C01D C01F C01U C01L 3.6(4) . . . . ?
C01D C01F C02C C014 -97.1(3) . . . . ?
C01E C014 C01T O008 -178.4(2) . . . . ?
C01E C014 C01T C025 1.6(4) . . . . ?
C01E C014 C02C C01F -88.8(3) . . . . ?
C01F C01D C022 O00G 179.0(3) . . . . ?
C01F C01D C022 C01K -2.8(5) . . . . ?
C01G C01B C01C C010 1.1(5) . . . . ?
C01H C012 C029 C02E -2.4(5) . . . . ?
C01H C02H C02L C02R -101.5(3) . . . . ?
C01H C02H C02L C03M 76.1(4) . . . . ?
C01J C013 C015 O007 2.6(4) . . . . ?
C01J C013 C015 C01A -176.6(3) . . . . ?
C01K C01L C01U O00E 177.1(3) . . . . ?
C01K C01L C01U C01F -1.9(5) . . . . ?
C01L C01K C022 O00G -177.2(3) . . . . ?
C01L C01K C022 C01D 4.5(4) . . . . ?
C01L C01K C027 C017 -86.2(3) . . . . ?
C01M C02E C029 C012 -0.5(4) . . . . ?
C01M C02E C034 C02N 88.5(4) . . . . ?
C01N C00W C01Y S002 179.8(2) . . . . ?
C01N C00W C01Y C020 -0.6(4) . . . . ?
C01N C00W C02G C023 -76.2(4) . . . . ?
C01O C013 C015 O007 -177.3(2) . . . . ?
C01O C013 C015 C01A 3.4(4) . . . . ?
C01Q C010 C01C C01B -0.4(4) . . . . ?
C01Q C010 C026 C01I 102.0(3) . . . . ?
C01R C01I C025 C01T -1.1(4) . . . . ?
C01R C01I C026 C010 89.4(3) . . . . ?
C01S C01H C02H C02L -97.4(3) . . . . ?
C01S C01M C02E C029 2.8(4) . . . . ?
C01S C01M C02E C034 -177.6(3) . . . . ?
C01T C014 C01E C01R -1.2(4) . . . . ?
C01T C014 C02C C01F 90.1(3) . . . . ?
C01U C01F C02C C014 82.6(3) . . . . ?
C01V C01G C028 C00Y -91.0(3) . . . . ?
C01W C011 C016 S005 4.4(4) . . . . ?
C01W C011 C016 C01N -177.4(3) . . . . ?
C01W C011 C020 C01Y 178.6(3) . . . . ?
C01Y C00W C01N C016 1.8(4) . . . . ?
C01Y C00W C02G C023 103.5(3) . . . . ?
C02H C01H C01S C01M 178.2(3) . . . . ?
C02H C02L C02R C02W 175.1(3) . . . . ?
C02H C02L C03M O00T 4.9(5) . . . . ?
C02H C02L C03M C03I -175.6(3) . . . . ?
C02I C02J C02D O00H -178.6(3) . . . . ?
C02I C02J C02D C02F 0.9(5) . . . . ?
C02J C02I C03R C02X -82.2(4) . . . . ?
C02J C02I C030 O00S 179.8(3) . . . . ?
C02J C02I C030 C03D -0.2(5) . . . . ?
C02J C02D C02F C03D -0.6(5) . . . . ?
C02J C02D C02F C037 180.0(3) . . . . ?
C02L C02R C02W O00N -178.5(3) . . . . ?
C02L C02R C02W C032 1.0(5) . . . . ?
C02M C02X C03R C02I 98.6(4) . . . . ?
C02M C02X C038 C03H -2.3(5) . . . . ?
C02N C03H C038 C02X -0.5(5) . . . . ?
C02O C02P C023 C02B -1.4(5) . . . . ?
C02O C02P C023 C02G 175.4(3) . . . . ?
C02O C03G C03N C02B -0.9(5) . . . . ?
C02P C02O C03G C03Y -179.0(3) . . . . ?
C02P C02O C03G C03N 0.7(5) . . . . ?
C02Q C02S C02Y C01Z 106.5(4) . . . . ?
C02Q C02S C039 C036 -2.0(5) . . . . ?
C02Q C02T C02Z C03K 175.6(3) . . . . ?
C02Q C02T C02Z C036 -2.0(5) . . . . ?
C02R C02L C03M O00T -177.5(3) . . . . ?
C02R C02L C03M C03I 2.0(5) . . . . ?
C02R C02W C032 C03I 1.1(5) . . . . ?
C02R C02W C032 C042 -177.2(3) . . . . ?
C02S C02Q C02T C02Z -1.2(5) . . . . ?
C02T C02Q C02S C02Y -176.8(3) . . . . ?
C02T C02Q C02S C039 3.2(5) . . . . ?
C02T C02Z C03K C03J -93.7(4) . . . . ?
C02T C02Z C036 O00O -176.9(3) . . . . ?
C02T C02Z C036 C039 3.2(5) . . . . ?
C02U C03B C03E C031 0.4(5) . . . . ?
C02U C03X C041 C031 -0.8(6) . . . . ?
C02U C03X C041 O033 -179.2(4) . . . . ?
C02V C02M C02X C03R -174.9(3) . . . . ?
C02V C02M C02X C038 2.7(5) . . . . ?
C02V C02N C03H O00Q -177.7(3) . . . . ?
C02V C02N C03H C038 2.9(5) . . . . ?
C02V C02N C034 C02E -94.0(4) . . . . ?
C02W C032 C042 C031 115.1(4) . . . . ?
C02X C02M C02V C02N -0.4(5) . . . . ?
C02Y C01Z C02A O00D 1.8(4) . . . . ?
C02Y C01Z C02A C02K -178.8(3) . . . . ?
C02Y C01Z C024 C01X 179.4(3) . . . . ?
C02Y C02S C039 C036 178.0(3) . . . . ?
C02Z C036 C039 C02S -1.2(5) . . . . ?
C02A C01Z C02Y C02S 85.8(4) . . . . ?
C02A C01Z C024 C01X -0.6(4) . . . . ?
C02A C02K C021 C01W 175.0(3) . . . . ?
C02A C02K C021 C01X -1.5(4) . . . . ?
C02C C014 C01E C01R 177.7(3) . . . . ?
C02C C014 C01T O008 2.7(4) . . . . ?
C02C C014 C01T C025 -177.3(3) . . . . ?
C02C C01F C01U O00E 4.8(4) . . . . ?
C02C C01F C01U C01L -176.1(3) . . . . ?
C02D C02F C03D C030 -0.1(5) . . . . ?
C02D C02F C037 C02U 85.4(4) . . . . ?
C02E C01M C01S C01H -2.3(5) . . . . ?
C02F C03D C030 O00S -179.5(3) . . . . ?
C02F C03D C030 C02I 0.5(5) . . . . ?
C02G C00W C01N C016 -178.5(3) . . . . ?
C02G C00W C01Y S002 0.1(4) . . . . ?
C02G C00W C01Y C020 179.7(3) . . . . ?
C03Y C03G C03N C02B 178.8(3) . . . . ?
C03Y C03L C03S O00R 2.2(5) . . . . ?
C03Y C03L C03S C03T -178.3(3) . . . . ?
C03Z O007 C015 C01A -15.6(4) . . . . ?
C03Z O007 C015 C013 165.2(3) . . . . ?
O03A C04P C04Y C04F -0.8(7) . . . . ?
C03B C02U C03X C041 -1.2(6) . . . . ?
C03B C02U C037 C02F 82.4(4) . . . . ?
C03B C03E C031 C041 -2.4(6) . . . . ?
C03B C03E C031 C042 177.5(3) . . . . ?
C03C O00F C01Q C010 -170.9(3) . . . . ?
C03C O00F C01Q C01V 9.0(4) . . . . ?
C03D C02F C037 C02U -94.0(4) . . . . ?
C03E C031 C041 C03X 2.6(6) . . . . ?
C03E C031 C041 O033 -179.0(4) . . . . ?
C03E C031 C042 C032 -90.7(5) . . . . ?
C03F C03L C03S O00R -179.8(3) . . . . ?
C03F C03L C03S C03T -0.3(5) . . . . ?
C03G C02O C02P C023 0.4(5) . . . . ?
C03G C03Y C03L C03F -94.7(4) . . . . ?
C03G C03Y C03L C03S 83.2(4) . . . . ?
C03H C02N C02V C02M -2.4(5) . . . . ?
C03H C02N C034 C02E 85.9(4) . . . . ?
C03I C032 C042 C031 -63.1(5) . . . . ?
C03K C02Z C036 O00O 5.6(5) . . . . ?
C03K C02Z C036 C039 -174.3(3) . . . . ?
C03K C03J C03T C03S 178.9(3) . . . . ?
C03K C03J C035 O00M -1.1(5) . . . . ?
C03K C03J C035 C03F -179.5(3) . . . . ?
C03L C03Y C03G C02O 81.7(4) . . . . ?
C03L C03Y C03G C03N -98.0(4) . . . . ?
C03L C03F C035 O00M -177.5(3) . . . . ?
C03L C03F C035 C03J 0.8(5) . . . . ?
C03L C03S C03T C03J 0.5(5) . . . . ?
C03M C02L C02R C02W -2.5(5) . . . . ?
C03M C03I C032 C02W -1.6(5) . . . . ?
C03M C03I C032 C042 176.7(3) . . . . ?
C03N C02B C023 C02P 1.2(5) . . . . ?
C03N C02B C023 C02G -175.5(3) . . . . ?
C03O O00C C01R C01E -2.5(4) . . . . ?
C03O O00C C01R C01I 177.2(3) . . . . ?
C03P O00B C01B C01C -10.0(4) . . . . ?
C03P O00B C01B C01G 170.3(3) . . . . ?
C03Q O00A C00Z C00Y -169.2(3) . . . . ?
C03Q O00A C00Z C01O 12.0(5) . . . . ?
C03R C02I C02J C02D 177.4(3) . . . . ?
C03R C02I C030 O00S 1.8(5) . . . . ?
C03R C02I C030 C03D -178.2(3) . . . . ?
C03R C02X C038 C03H 175.4(3) . . . . ?
C03T C03J C03K C02Z -89.2(4) . . . . ?
C03T C03J C035 O00M 177.8(3) . . . . ?
C03T C03J C035 C03F -0.6(5) . . . . ?
C03U O00D C02A C01Z -173.6(3) . . . . ?
C03U O00D C02A C02K 7.1(4) . . . . ?
C03V O008 C01T C014 169.0(3) . . . . ?
C03V O008 C01T C025 -11.0(4) . . . . ?
C03X C02U C03B O00P -178.0(3) . . . . ?
C03X C02U C03B C03E 1.4(5) . . . . ?
C03X C02U C037 C02F -98.4(4) . . . . ?
C04J O00P C03B C02U -178.2(3) . . . . ?
C04J O00P C03B C03E 2.4(5) . . . . ?
C04M O00S C030 C02I -163.4(4) . . . . ?
C04M O00S C030 C03D 16.6(5) . . . . ?
C04N C04R C046 O01P 18.4(6) . . . . ?
C04P O03A C045 C04F 26.9(5) . . . . ?
C04P C04Y C04F C045 15.7(6) . . . . ?
C04Q O00I C02B C03N -28.7(5) . . . . ?
C04Q O00I C02B C023 152.5(4) . . . . ?
C04R C04N C04V O01P 29.0(6) . . . . ?
C04U O00T C03M C02L -168.8(4) . . . . ?
C04U O00T C03M C03I 11.7(6) . . . . ?
C04V O01P C046 C04R -0.5(5) . . . . ?
C04V C04N C04R C046 -28.6(6) . . . . ?
C04W O00Q C03H C02N 166.1(4) . . . . ?
C04W O00Q C03H C038 -14.5(6) . . . . ?
C04Y C04F C045 O03A -26.1(5) . . . . ?
C04A O00J C02Q C02S 162.8(3) . . . . ?
C04A O00J C02Q C02T -18.2(5) . . . . ?
C04B O00M C035 C03F -2.8(5) . . . . ?
C04B O00M C035 C03J 178.9(3) . . . . ?
C04C O00G C022 C01D -18.2(5) . . . . ?
C04C O00G C022 C01K 163.5(4) . . . . ?
C04G O00R C03S C03L 174.2(3) . . . . ?
C04G O00R C03S C03T -5.2(5) . . . . ?
C04H O00N C02W C02R -6.7(5) . . . . ?
C04H O00N C02W C032 173.9(4) . . . . ?
C013 C01J C018 C00V -101.6(3) . . . . ?
C013 C01J C018 C00X 79.3(3) . . . . ?
C016 C011 C01W C021 85.0(3) . . . . ?
C016 C011 C020 C01Y 0.8(4) . . . . ?
C017 C00U C00V C018 -1.7(4) . . . . ?
C018 C00X C019 C017 -1.2(4) . . . . ?
C018 C01J C013 C01O -101.0(3) . . . . ?
C018 C01J C013 C015 79.1(3) . . . . ?
C019 C00X C018 C00V 0.3(4) . . . . ?
C019 C00X C018 C01J 179.4(3) . . . . ?
C019 C017 C027 C01K -63.4(4) . . . . ?
C020 C011 C01W C021 -92.7(3) . . . . ?
C020 C011 C016 S005 -177.9(2) . . . . ?
C020 C011 C016 C01N 0.3(4) . . . . ?
C021 C01X C024 C01Z -1.0(4) . . . . ?
C021 C02K C02A O00D 179.2(3) . . . . ?
C021 C02K C02A C01Z -0.1(4) . . . . ?
C022 C01D C01F C01U -1.3(4) . . . . ?
C022 C01D C01F C02C 178.4(3) . . . . ?
C022 C01K C01L C01U -2.1(4) . . . . ?
C022 C01K C027 C017 91.6(3) . . . . ?
C023 C02B C03N C03G -0.1(5) . . . . ?
C024 C01X C021 C01W -174.4(3) . . . . ?
C024 C01X C021 C02K 2.0(4) . . . . ?
C024 C01Z C02Y C02S -94.2(4) . . . . ?
C024 C01Z C02A O00D -178.2(3) . . . . ?
C024 C01Z C02A C02K 1.2(4) . . . . ?
C025 C01I C01R O00C -178.3(3) . . . . ?
C025 C01I C01R C01E 1.4(4) . . . . ?
C025 C01I C026 C010 -89.5(3) . . . . ?
C026 C010 C01C C01B -179.6(3) . . . . ?
C026 C010 C01Q O00F -1.5(4) . . . . ?
C026 C010 C01Q C01V 178.6(3) . . . . ?
C026 C01I C01R O00C 2.8(4) . . . . ?
C026 C01I C01R C01E -177.5(3) . . . . ?
C026 C01I C025 C01T 177.9(3) . . . . ?
C027 C01K C01L C01U 175.8(3) . . . . ?
C027 C01K C022 O00G 4.9(4) . . . . ?
C027 C01K C022 C01D -173.4(3) . . . . ?
C027 C017 C019 C00X 179.5(3) . . . . ?
C028 C00Y C00Z O00A 6.5(4) . . . . ?
C028 C00Y C00Z C01O -174.6(3) . . . . ?
C028 C00Y C01A C015 174.0(3) . . . . ?
C028 C01G C01V C01Q 176.1(3) . . . . ?
C029 C012 C01H C01S 2.9(4) . . . . ?
C029 C012 C01H C02H -175.9(3) . . . . ?
C029 C02E C034 C02N -92.0(4) . . . . ?
C030 C02I C02J C02D -0.5(5) . . . . ?
C030 C02I C03R C02X 95.7(4) . . . . ?
C032 C03I C03M O00T 179.5(3) . . . . ?
C032 C03I C03M C02L 0.0(6) . . . . ?
C034 C02N C02V C02M 177.5(3) . . . . ?
C034 C02N C03H O00Q 2.3(5) . . . . ?
C034 C02N C03H C038 -177.1(3) . . . . ?
C034 C02E C029 C012 179.9(3) . . . . ?
C035 C03F C03L C03Y 177.7(3) . . . . ?
C035 C03F C03L C03S -0.3(5) . . . . ?
C035 C03J C03K C02Z 89.7(4) . . . . ?
C035 C03J C03T C03S 0.0(5) . . . . ?
C036 C02Z C03K C03J 83.8(4) . . . . ?
C037 C02U C03B O00P 1.2(5) . . . . ?
C037 C02U C03B C03E -179.3(3) . . . . ?
C037 C02U C03X C041 179.6(3) . . . . ?
C037 C02F C03D C030 179.3(3) . . . . ?
C038 C02X C03R C02I -79.0(4) . . . . ?
C039 C02S C02Y C01Z -73.4(4) . . . . ?
C041 C031 C042 C032 89.3(5) . . . . ?
C042 C031 C041 C03X -177.3(4) . . . . ?
C042 C031 C041 O033 1.1(6) . . . . ?
C043 O00E C01U C01F 171.7(3) . . . . ?
C043 O00E C01U C01L -7.4(4) . . . . ?
C044 O00K C02M C02V -21.5(5) . . . . ?
C044 O00K C02M C02X 160.0(3) . . . . ?
C045 O03A C04P C04Y -16.7(6) . . . . ?
C046 O01P C04V C04N -18.1(6) . . . . ?
C047 O00L C02O C02P -4.8(5) . . . . ?
C047 O00L C02O C03G 175.5(3) . . . . ?
C048 O00O C036 C02Z 173.0(3) . . . . ?
C048 O00O C036 C039 -7.0(5) . . . . ?
C049 O00H C02D C02J -9.0(5) . . . . ?
C049 O00H C02D C02F 171.4(3) . . . . ?
C1 O033 C041 C03X -26.9(15) . . . . ?
C1 O033 C041 C031 154.7(14) . . . . ?
C1A O033 C041 C03X 24.8(13) . . . . ?
C1A O033 C041 C031 -153.6(12) . . . . ?

loop_
_smtbx_masks_void_nr
_smtbx_masks_void_average_x
_smtbx_masks_void_average_y
_smtbx_masks_void_average_z
_smtbx_masks_void_volume
_smtbx_masks_void_count_electrons
_smtbx_masks_void_content
1 0.074 0.500 0.500 1198.5 245.7 '3 tetrahydrofuran'
2 0.000 0.500 0.000 121.0 35.3 '4 acetone'
3 0.345 0.381 0.091 13.8 2.4 '0.25 Tetrahydrofuran'
4 0.431 0.265 0.772 14.0 0.6 '0.25 Tetrahydrofuran'
5 0.569 0.735 0.228 14.0 0.5 '0.25 Tetrahydrofuran'
6 0.655 0.619 0.909 13.8 2.4 '0.25 Tetrahydrofuran'
